data_4319743
loop_
_publ_author_name
'Knut Wassermann'
'Michael T. Pope'

_publ_section_title
;
 Large Cluster Formation through Multiple Substitution with Lanthanide
 Cations (La, Ce, Nd, Sm, Eu, and Gd) of the Polyoxoanion
 [(B-\a-AsO3W9O30)4(WO2)4]28-. Synthesis and Structural Characterization
;
_journal_name_full 'Inorganic Chemistry'
_journal_page_first 2763
_journal_page_last 2768
_journal_paper_doi 10.1021/ic001233u
_journal_volume 40
_journal_year 2001
_chemical_formula_sum 'As4 Cl2 H124 Na30 O202 W40'
_chemical_formula_weight 11771.27
_chemical_name_systematic
; 
 ? 
;
_space_group_IT_number 2
_symmetry_cell_setting triclinic
_symmetry_space_group_name_Hall '-P 1'
_symmetry_space_group_name_H-M 'P -1'
_atom_sites_solution_hydrogens none
_atom_sites_solution_primary direct
_atom_sites_solution_secondary difmap
_audit_creation_method SHELXL-97
_cell_angle_alpha 94.009(1)
_cell_angle_beta 99.918(1)
_cell_angle_gamma 115.966(1)
_cell_formula_units_Z 2
_cell_length_a 19.2004(2)
_cell_length_b 19.5590(2)
_cell_length_c 30.8717(2)
_cell_measurement_reflns_used 8192
_cell_measurement_temperature 173(2)
_cell_measurement_theta_max 28.29
_cell_measurement_theta_min 1.21
_cell_volume 10128.3(2)
_computing_cell_refinement 'Bruker SMART'
_computing_data_collection 'Bruker SMART'
_computing_data_reduction 'Bruker SHELXTL'
_computing_molecular_graphics 'Bruker SHELXTL'
_computing_publication_material 'Bruker SHELXTL'
_computing_structure_refinement 'SHELXL-97 (Sheldrick, 1997)'
_computing_structure_solution 'SHELXS-97 (Sheldrick, 1990)'
_diffrn_ambient_temperature 173(2)
_diffrn_measured_fraction_theta_full 0.940
_diffrn_measured_fraction_theta_max 0.940
_diffrn_measurement_device_type 'CCD area detector'
_diffrn_measurement_method 'omega scans'
_diffrn_radiation_monochromator graphite
_diffrn_radiation_source 'normal-focus sealed tube'
_diffrn_radiation_type MoK\a
_diffrn_radiation_wavelength 0.71073
_diffrn_reflns_av_R_equivalents 0.1017
_diffrn_reflns_av_sigmaI/netI 0.0996
_diffrn_reflns_limit_h_max 24
_diffrn_reflns_limit_h_min -24
_diffrn_reflns_limit_k_max 24
_diffrn_reflns_limit_k_min -26
_diffrn_reflns_limit_l_max 40
_diffrn_reflns_limit_l_min -40
_diffrn_reflns_number 110562
_diffrn_reflns_theta_full 28.29
_diffrn_reflns_theta_max 28.29
_diffrn_reflns_theta_min 1.21
_diffrn_standards_decay_% 0
_exptl_absorpt_coefficient_mu 23.466
_exptl_absorpt_correction_T_max 0.0963
_exptl_absorpt_correction_T_min 0.0267
_exptl_absorpt_correction_type none
_exptl_absorpt_process_details SADABS
_exptl_crystal_colour colorless
_exptl_crystal_density_diffrn 3.860
_exptl_crystal_density_method 'not measured'
_exptl_crystal_description parallelogram
_exptl_crystal_F_000 10392
_exptl_crystal_size_max 0.40
_exptl_crystal_size_mid 0.20
_exptl_crystal_size_min 0.16
_refine_diff_density_max 14.569
_refine_diff_density_min -11.493
_refine_diff_density_rms 0.814
_refine_ls_extinction_method none
_refine_ls_goodness_of_fit_ref 1.110
_refine_ls_hydrogen_treatment none
_refine_ls_matrix_type full
_refine_ls_number_parameters 1436
_refine_ls_number_reflns 47304
_refine_ls_number_restraints 0
_refine_ls_restrained_S_all 1.110
_refine_ls_R_factor_all 0.1567
_refine_ls_R_factor_gt 0.1078
_refine_ls_shift/su_max 0.001
_refine_ls_shift/su_mean 0.000
_refine_ls_structure_factor_coef Fsqd
_refine_ls_weighting_details 'calc w=1/[\s^2^(Fo^2^)+(0.0379P)^2^+2773.8672P] where P=(Fo^2^+2Fc^2^)/3'
_refine_ls_weighting_scheme calc
_refine_ls_wR_factor_gt 0.2212
_refine_ls_wR_factor_ref 0.2559
_reflns_number_gt 32997
_reflns_number_total 47304
_reflns_threshold_expression >2sigma(I)
_cod_data_source_file ic001233u_1.cif
_cod_data_source_block As4W40
_cod_depositor_comments
;
The following automatic conversions were performed:

'_symmetry_cell_setting' value 'Triclinic' changed to 'triclinic'
according to the built-in table from CIF Core dictionary named
'cif_core.dic' version 2.4.1 from 2010-06-29.

Automatic conversion script
Id: cif_fix_values 1646 2011-03-28 12:23:43Z adriana 
;
_cod_original_formula_sum 'H124 As4 Cl2 Na30 O202 W40'
_cod_database_code 4319743

loop_
_symmetry_equiv_pos_as_xyz
'x, y, z'
'-x, -y, -z'

loop_
_atom_site_label
_atom_site_type_symbol
_atom_site_fract_x
_atom_site_fract_y
_atom_site_fract_z
_atom_site_U_iso_or_equiv
_atom_site_adp_type
_atom_site_occupancy
_atom_site_symmetry_multiplicity
_atom_site_calc_flag
_atom_site_refinement_flags
_atom_site_disorder_assembly
_atom_site_disorder_group
W1 W 0.17378(7) 0.01373(7) 0.32937(4) 0.0184(2) Uani 1 1 d . . .
O1W1 O 0.1734(12) 0.1082(11) 0.3531(6) 0.014(4) Uiso 1 1 d . . .
O2W1 O 0.2962(13) 0.0978(12) 0.3356(7) 0.020(4) Uiso 1 1 d . . .
O3W1 O 0.2186(14) -0.0591(13) 0.3277(8) 0.024(5) Uiso 1 1 d . . .
O4W1 O 0.2052(14) 0.0091(13) 0.3990(8) 0.025(5) Uiso 1 1 d . . .
O5W1 O 0.1588(13) 0.0122(12) 0.2714(7) 0.022(5) Uiso 1 1 d . . .
O6W1 O 0.0748(15) -0.0454(14) 0.3322(9) 0.033(6) Uiso 1 1 d . . .
As1 As 0.23999(17) 0.22616(17) 0.29167(10) 0.0153(6) Uani 1 1 d . . .
O1A1 O 0.2264(12) 0.2660(11) 0.3424(7) 0.014(4) Uiso 1 1 d . . .
O2A1 O 0.3439(12) 0.2558(11) 0.3111(7) 0.017(4) Uiso 1 1 d . . .
O3A1 O 0.2468(12) 0.3032(11) 0.2617(6) 0.014(4) Uiso 1 1 d . . .
W11 W 0.10140(7) 0.25668(7) 0.33985(5) 0.0206(3) Uani 1 1 d . . .
W12 W 0.22090(8) 0.19506(7) 0.40075(4) 0.0197(2) Uani 1 1 d . . .
W13 W 0.29132(8) 0.38251(7) 0.38946(4) 0.0223(3) Uani 1 1 d . . .
W14 W 0.38490(7) 0.18228(7) 0.36017(5) 0.0215(3) Uani 1 1 d . . .
W15 W 0.40680(8) 0.23074(7) 0.25874(5) 0.0234(3) Uani 1 1 d . . .
W16 W 0.45592(7) 0.37173(7) 0.34692(5) 0.0228(3) Uani 1 1 d . . .
W17 W 0.27690(8) 0.29662(7) 0.19383(4) 0.0219(3) Uani 1 1 d . . .
W18 W 0.12846(7) 0.31603(7) 0.23067(4) 0.0202(3) Uani 1 1 d . . .
W19 W 0.32284(7) 0.43979(7) 0.27972(4) 0.0190(2) Uani 1 1 d . . .
O11' O 0.0153(16) 0.2535(15) 0.3513(9) 0.037(6) Uiso 1 1 d . . .
O12' O 0.2065(15) 0.1519(14) 0.4478(9) 0.032(6) Uiso 1 1 d . . .
O13' O 0.3239(16) 0.4587(15) 0.4315(9) 0.037(6) Uiso 1 1 d . . .
O14' O 0.4382(16) 0.1530(15) 0.3979(9) 0.038(6) Uiso 1 1 d . . .
O15' O 0.4777(16) 0.2278(15) 0.2312(9) 0.035(6) Uiso 1 1 d . . .
O15* O 0.3225(14) 0.1435(13) 0.2351(8) 0.027(5) Uiso 1 1 d . . .
O16' O 0.5396(17) 0.4497(16) 0.3745(9) 0.040(6) Uiso 1 1 d . . .
O17' O 0.3030(16) 0.3159(15) 0.1434(9) 0.036(6) Uiso 1 1 d . . .
O17* O 0.2171(16) 0.1963(15) 0.1856(9) 0.036(6) Uiso 1 1 d . . .
O18' O 0.0610(15) 0.3497(14) 0.2079(8) 0.031(5) Uiso 1 1 d . . .
O19' O 0.3684(15) 0.5393(14) 0.2861(8) 0.029(5) Uiso 1 1 d . . .
O112 O 0.1182(14) 0.1974(13) 0.3854(8) 0.024(5) Uiso 1 1 d . . .
O113 O 0.1759(14) 0.3467(13) 0.3809(8) 0.028(5) Uiso 1 1 d . . .
O118 O 0.1171(13) 0.3136(12) 0.2918(7) 0.019(4) Uiso 1 1 d . . .
O123 O 0.2666(15) 0.3018(14) 0.4275(8) 0.031(5) Uiso 1 1 d . . .
O124 O 0.3214(14) 0.2086(13) 0.3970(8) 0.024(5) Uiso 1 1 d . . .
O136 O 0.3850(12) 0.3781(12) 0.3866(7) 0.018(4) Uiso 1 1 d . . .
O139 O 0.2913(13) 0.4269(12) 0.3368(7) 0.022(5) Uiso 1 1 d . . .
O145 O 0.4354(13) 0.1896(12) 0.3116(7) 0.022(5) Uiso 1 1 d . . .
O146 O 0.4614(14) 0.2969(13) 0.3798(8) 0.026(5) Uiso 1 1 d . . .
O156 O 0.4871(15) 0.3367(14) 0.2989(8) 0.030(5) Uiso 1 1 d . . .
O157 O 0.3699(13) 0.2930(12) 0.2255(7) 0.022(5) Uiso 1 1 d . . .
O169 O 0.4059(13) 0.4196(12) 0.3087(7) 0.022(5) Uiso 1 1 d . . .
O178 O 0.1828(13) 0.3190(12) 0.1853(7) 0.021(4) Uiso 1 1 d . . .
O179 O 0.3357(12) 0.4135(11) 0.2241(7) 0.018(4) Uiso 1 1 d . . .
O189 O 0.2171(13) 0.4227(12) 0.2563(7) 0.020(4) Uiso 1 1 d . . .
W2 W 0.00534(8) -0.25272(7) 0.24770(5) 0.0224(3) Uani 1 1 d . . .
O1W2 O 0.1125(13) -0.2238(12) 0.2783(7) 0.023(5) Uiso 1 1 d . . .
O2W2 O -0.0100(16) -0.3324(15) 0.2934(9) 0.033(6) Uiso 1 1 d . . .
O3W2 O -0.1035(17) -0.3275(15) 0.2189(9) 0.038(6) Uiso 1 1 d . . .
O4W2 O 0.0237(15) -0.3342(14) 0.2042(8) 0.032(6) Uiso 1 1 d . . .
O5W2 O 0.0336(12) -0.1877(12) 0.2104(7) 0.018(4) Uiso 1 1 d . . .
O6W2 O -0.0243(15) -0.2018(14) 0.2826(8) 0.031(5) Uiso 1 1 d . . .
As2 As 0.13156(18) -0.18842(17) 0.37695(11) 0.0181(6) Uani 1 1 d . . .
O1A2 O 0.2154(12) -0.1894(12) 0.3616(7) 0.018(4) Uiso 1 1 d . . .
O2A2 O 0.1808(14) -0.1391(13) 0.4341(8) 0.026(5) Uiso 1 1 d . . .
O3A2 O 0.0841(12) -0.2869(11) 0.3874(7) 0.018(4) Uiso 1 1 d . . .
W21 W 0.19505(8) -0.25568(7) 0.29096(4) 0.0218(3) Uani 1 1 d . . .
W22 W 0.31011(7) -0.07361(7) 0.34686(5) 0.0207(3) Uani 1 1 d . . .
W23 W 0.31439(8) -0.22409(8) 0.39256(5) 0.0224(3) Uani 1 1 d . . .
W24 W 0.26625(8) -0.00143(7) 0.44696(5) 0.0219(3) Uani 1 1 d . . .
W25 W 0.09996(8) -0.12568(8) 0.47626(5) 0.0248(3) Uani 1 1 d . . .
W26 W 0.26310(8) -0.15724(8) 0.49263(4) 0.0233(3) Uani 1 1 d . . .
W27 W -0.02447(8) -0.32286(8) 0.41633(5) 0.0281(3) Uani 1 1 d . . .
W28 W 0.01808(8) -0.39269(7) 0.32627(5) 0.0258(3) Uani 1 1 d . . .
W29 W 0.13711(8) -0.35900(8) 0.42967(5) 0.0253(3) Uani 1 1 d . . .
O21' O 0.1979(15) -0.2919(14) 0.2394(8) 0.029(5) Uiso 1 1 d . . .
O22' O 0.3840(14) -0.0016(13) 0.3303(8) 0.027(5) Uiso 1 1 d . . .
O23' O 0.3947(16) -0.2431(15) 0.4048(9) 0.034(6) Uiso 1 1 d . . .
O24' O 0.3364(16) 0.0919(15) 0.4712(9) 0.036(6) Uiso 1 1 d . . .
O25' O 0.0434(14) -0.1105(13) 0.4302(8) 0.028(5) Uiso 1 1 d . . .
O25* O 0.0631(15) -0.1071(14) 0.5211(8) 0.030(5) Uiso 1 1 d . . .
O26' O 0.3260(15) -0.1613(14) 0.5390(9) 0.032(6) Uiso 1 1 d . . .
O27' O -0.0561(14) -0.2696(13) 0.3833(8) 0.026(5) Uiso 1 1 d . . .
O27* O -0.1007(17) -0.3720(16) 0.4402(9) 0.040(6) Uiso 1 1 d . . .
O28' O -0.0302(16) -0.4841(15) 0.2913(9) 0.037(6) Uiso 1 1 d . . .
O29' O 0.1594(16) -0.4225(15) 0.4584(9) 0.035(6) Uiso 1 1 d . . .
O212 O 0.2705(13) -0.1487(12) 0.2914(7) 0.019(4) Uiso 1 1 d . . .
O213 O 0.2791(12) -0.2676(12) 0.3282(7) 0.018(4) Uiso 1 1 d . . .
O218 O 0.1193(14) -0.3449(13) 0.3086(8) 0.025(5) Uiso 1 1 d . . .
O223 O 0.3696(13) -0.1260(12) 0.3698(7) 0.022(5) Uiso 1 1 d . . .
O224 O 0.3208(13) -0.0305(12) 0.4056(7) 0.019(4) Uiso 1 1 d . . .
O236 O 0.3213(14) -0.1690(13) 0.4469(8) 0.028(5) Uiso 1 1 d . . .
O239 O 0.2304(15) -0.3128(14) 0.4013(8) 0.031(5) Uiso 1 1 d . . .
O245 O 0.1918(14) -0.0219(13) 0.4841(8) 0.024(5) Uiso 1 1 d . . .
O246 O 0.3193(15) -0.0505(14) 0.4884(8) 0.031(5) Uiso 1 1 d . . .
O256 O 0.1871(14) -0.1450(13) 0.5184(8) 0.028(5) Uiso 1 1 d . . .
O257 O 0.0413(14) -0.2377(13) 0.4623(8) 0.028(5) Uiso 1 1 d . . .
O269 O 0.1974(13) -0.2634(12) 0.4713(7) 0.021(4) Uiso 1 1 d . . .
O278 O -0.0514(12) -0.4069(12) 0.3648(7) 0.018(4) Uiso 1 1 d . . .
O279 O 0.0452(14) -0.3737(13) 0.4464(8) 0.028(5) Uiso 1 1 d . . .
O289 O 0.0822(15) -0.4238(13) 0.3742(8) 0.028(5) Uiso 1 1 d . . .
Cl1 Cl -0.1279(6) -0.1098(6) 0.3448(4) 0.048(3) Uani 1 1 d . . .
Cl2 Cl 0.1362(7) -0.0286(6) 0.1465(4) 0.047(3) Uani 1 1 d . . .
Na1 Na 0.0036(9) -0.0735(9) 0.2440(5) 0.036(3) Uiso 1 1 d . . .
Na2 Na 0.1831(8) 0.0829(8) 0.2144(5) 0.027(3) Uiso 1 1 d . . .
Na3 Na 0.0203(9) -0.1679(8) 0.1372(5) 0.032(3) Uiso 1 1 d . . .
Na4 Na 0.132(2) -0.0366(18) 0.0565(11) 0.054(8) Uiso 0.60 1 d P . .
Na5 Na -0.0130(8) -0.1511(8) 0.3547(5) 0.027(3) Uiso 1 1 d . . .
Na6 Na -0.0160(11) 0.0033(10) 0.1361(6) 0.048(4) Uiso 1 1 d . . .
Na7 Na 0.1838(11) -0.0994(10) 0.2386(6) 0.047(4) Uiso 1 1 d . . .
Na8 Na 0.0210(10) 0.0541(9) 0.3469(6) 0.042(4) Uiso 1 1 d . . .
Na9 Na -0.1755(9) -0.2557(8) 0.2524(5) 0.033(3) Uiso 1 1 d . . .
Na10 Na 0.1010(12) -0.0024(11) 0.5801(7) 0.056(5) Uiso 1 1 d . . .
Na11 Na -0.0016(10) 0.4255(9) 0.2487(6) 0.041(4) Uiso 1 1 d . . .
Na12 Na 0.1916(10) 0.5834(10) 0.3326(6) 0.045(4) Uiso 1 1 d . . .
Na13 Na -0.1759(12) 0.2698(12) 0.1464(7) 0.058(5) Uiso 1 1 d . . .
Na14 Na 0.6726(13) 0.6520(12) 0.3121(7) 0.053(5) Uiso 0.90 1 d P . .
Na15 Na 0.0046(13) -0.6815(12) 0.0736(7) 0.054(5) Uiso 0.90 1 d P . .
Na16 Na 0.7067(14) -0.3036(14) 0.4263(8) 0.053(6) Uiso 0.80 1 d P . .
Na17 Na 0.0000 0.0000 0.0000 0.057(8) Uiso 0.80 2 d SP . .
Na18 Na 0.3185(18) 0.1645(17) 0.0322(10) 0.059(7) Uiso 0.70 1 d P . .
Na19 Na -0.1775(9) -0.0642(9) 0.2717(5) 0.036(3) Uiso 1 1 d . . .
Na20 Na 0.3343(19) -0.3867(18) 0.2299(11) 0.053(8) Uiso 0.60 1 d P . .
Na21 Na -0.202(2) -0.7192(19) -0.0048(11) 0.059(8) Uiso 0.60 1 d P . .
Na22 Na 0.496(2) 0.468(2) 0.1311(13) 0.060(9) Uiso 0.55 1 d P . .
Na23 Na -0.650(3) -0.419(2) 0.1163(14) 0.055(10) Uiso 0.45 1 d P . .
Na24 Na 0.449(3) -0.149(3) 0.5663(16) 0.054(11) Uiso 0.40 1 d P . .
Na25 Na -0.138(3) -0.484(2) 0.4872(14) 0.052(10) Uiso 0.45 1 d P . .
Na26 Na 0.498(4) 0.104(4) 0.312(2) 0.056(16) Uiso 0.30 1 d P . .
Na27 Na 0.334(4) -0.079(3) 0.184(2) 0.049(14) Uiso 0.30 1 d P . .
O1W O 0.6881(18) 0.5851(17) 0.3746(10) 0.046(7) Uiso 1 1 d . . .
O2W O 0.307(2) 0.580(2) 0.3678(12) 0.062(9) Uiso 1 1 d . . .
O3W O -0.0461(16) -0.6553(15) 0.1310(9) 0.038(6) Uiso 1 1 d . . .
O4W O 0.055(2) -0.556(2) 0.0451(12) 0.065(10) Uiso 1 1 d . . .
O5W O -0.0521(18) -0.0667(17) 0.0613(10) 0.047(7) Uiso 1 1 d . . .
O6W O -0.148(3) -0.232(2) 0.4476(14) 0.078(11) Uiso 1 1 d . . .
O7W O 0.639(2) 0.418(2) 0.2861(12) 0.058(9) Uiso 1 1 d . . .
O8W O 0.1450(19) 0.3779(18) 0.1112(11) 0.050(8) Uiso 1 1 d . . .
O9W O -0.127(2) -0.767(2) 0.0311(13) 0.073(11) Uiso 1 1 d . . .
O10W O 0.0757(19) 0.1263(18) 0.1230(10) 0.049(7) Uiso 1 1 d . . .
O11W O -0.1913(17) -0.3321(16) 0.3106(9) 0.039(6) Uiso 1 1 d . . .
O12W O 0.0390(18) 0.0296(17) 0.4245(10) 0.045(7) Uiso 1 1 d . . .
O13W O -0.520(2) -0.488(2) 0.2014(13) 0.070(10) Uiso 1 1 d . . .
O14W O -0.4761(18) -0.7359(17) 0.0460(10) 0.045(7) Uiso 1 1 d . . .
O15W O -0.372(2) -0.4544(19) 0.2568(11) 0.054(8) Uiso 1 1 d . . .
O16W O 0.3114(19) -0.0009(17) 0.2378(10) 0.048(7) Uiso 1 1 d . . .
O17W O -0.0767(19) 0.0874(18) 0.3659(11) 0.049(8) Uiso 1 1 d . . .
O18W O 0.2057(17) 0.5591(16) 0.2562(9) 0.040(6) Uiso 1 1 d . . .
O19W O 0.1018(17) 0.4510(16) 0.3158(10) 0.042(7) Uiso 1 1 d . . .
O20W O 0.1951(15) -0.1822(14) 0.1828(9) 0.033(6) Uiso 1 1 d . . .
O21W O 0.772(3) 0.502(2) 0.3569(14) 0.077(11) Uiso 1 1 d . . .
O22W O -0.1352(19) -0.6183(17) 0.1994(10) 0.047(7) Uiso 1 1 d . . .
O23W O -0.3078(17) -0.2692(16) 0.2538(10) 0.041(7) Uiso 1 1 d . . .
O24W O 0.293(2) 0.509(2) 0.1668(13) 0.068(10) Uiso 1 1 d . . .
O28W O -0.201(3) -0.612(2) 0.2726(14) 0.079(12) Uiso 1 1 d . . .
O25W O 0.054(3) -0.088(2) -0.0221(14) 0.075(12) Uiso 0.95 1 d P . .
O26W O -0.286(3) -0.239(3) 0.3666(15) 0.072(12) Uiso 0.90 1 d P . .
O27W O 0.147(3) -0.144(3) 0.0531(16) 0.071(13) Uiso 0.80 1 d P . .
O29W O 0.430(3) 0.228(3) 0.0933(15) 0.071(12) Uiso 0.85 1 d P . .
O30W O -0.530(4) 0.037(3) 0.034(2) 0.079(17) Uiso 0.70 1 d P . .
O31W O -0.418(3) -0.150(3) -0.0054(17) 0.074(14) Uiso 0.80 1 d P . .
O32W O 0.491(3) 0.359(3) 0.1605(17) 0.075(14) Uiso 0.80 1 d P . .
O33W O -0.114(4) -0.064(3) -0.0532(19) 0.075(16) Uiso 0.70 1 d P . .
O34W O -0.366(3) -0.653(3) 0.2004(16) 0.079(13) Uiso 0.90 1 d P . .
O35W O -0.516(5) 0.010(5) 0.250(3) 0.08(2) Uiso 0.50 1 d P . .
O36W O 0.264(5) -0.338(4) 0.174(3) 0.07(2) Uiso 0.50 1 d P . .
O37W O 0.376(4) -0.150(4) 0.237(2) 0.078(19) Uiso 0.60 1 d P . .
O38W O -0.094(5) -0.539(4) 0.425(3) 0.07(2) Uiso 0.50 1 d P . .
O39W O -0.496(4) -0.092(4) 0.336(2) 0.071(17) Uiso 0.60 1 d P . .
O40W O 0.368(4) 0.416(4) 0.090(2) 0.074(18) Uiso 0.60 1 d P . .
O41W O 0.392(4) -0.291(4) 0.291(2) 0.070(19) Uiso 0.55 1 d P . .
O42W O 0.542(4) 0.604(4) 0.318(2) 0.059(18) Uiso 0.50 1 d P . .
O43W O 0.317(5) -0.008(5) 0.132(3) 0.07(2) Uiso 0.45 1 d P . .
O44W O 0.296(5) 0.199(5) 0.535(3) 0.08(2) Uiso 0.50 1 d P . .
O45W O 0.013(4) -0.399(4) 0.528(2) 0.050(17) Uiso 0.45 1 d P . .
O46W O 0.452(4) 0.320(4) 0.477(2) 0.07(2) Uiso 0.55 1 d P . .
O47W O 0.286(4) 0.367(4) 0.514(2) 0.073(19) Uiso 0.55 1 d P . .
O48W O -0.006(3) 0.316(2) 0.4192(15) 0.054(11) Uiso 0.75 1 d P . .
O49W O 0.428(4) 0.563(3) 0.486(2) 0.077(16) Uiso 0.70 1 d P . .
O50W O -0.092(5) -0.079(4) 0.475(2) 0.065(19) Uiso 0.50 1 d P . .
O51W O 0.454(5) 0.130(5) 0.155(3) 0.08(2) Uiso 0.50 1 d P . .
O52W O -0.087(3) 0.290(3) 0.3567(18) 0.065(14) Uiso 0.70 1 d P . .
O53W O 0.127(5) -0.199(5) 0.594(3) 0.07(2) Uiso 0.45 1 d P . .
O54W O 0.283(6) -0.327(5) 0.034(3) 0.07(2) Uiso 0.45 1 d P . .
O55W O 0.235(4) -0.009(3) 0.589(2) 0.077(16) Uiso 0.70 1 d P . .
O56W O -0.534(5) -0.353(4) 0.212(3) 0.08(2) Uiso 0.55 1 d P . .
O57W O 0.504(5) -0.191(5) 0.506(3) 0.07(2) Uiso 0.45 1 d P . .
O58W O -0.179(4) 0.326(4) 0.349(2) 0.078(19) Uiso 0.60 1 d P . .
O59W O 0.563(9) 0.084(8) 0.367(5) 0.07(4) Uiso 0.25 1 d P . .
O60W O -0.199(6) -0.568(6) -0.091(3) 0.07(3) Uiso 0.40 1 d P . .
O61W O -0.151(3) -0.337(3) 0.4907(18) 0.076(15) Uiso 0.75 1 d P . .
O62W O 0.351(4) 0.525(4) 0.537(2) 0.073(18) Uiso 0.60 1 d P . .
O63W O -0.295(5) -0.010(4) -0.026(3) 0.064(19) Uiso 0.50 1 d P . .
O64W O -0.264(3) -0.029(3) -0.0471(19) 0.071(15) Uiso 0.70 1 d P . .
O65W O -0.462(8) -0.351(8) -0.049(4) 0.05(3) Uiso 0.25 1 d P . .
O66W O -0.449(5) -0.402(4) -0.005(3) 0.07(2) Uiso 0.50 1 d P . .
O67W O -0.251(3) -0.721(3) 0.0728(19) 0.053(13) Uiso 0.60 1 d P . .
O68W O -0.280(3) 0.281(3) 0.1003(17) 0.056(12) Uiso 0.70 1 d P . .
O69W O -0.607(4) -0.291(4) 0.110(2) 0.071(18) Uiso 0.60 1 d P . .
O70W O 0.011(5) 0.410(5) 0.377(3) 0.07(2) Uiso 0.50 1 d P . .
O71W O 0.558(8) -0.385(8) 0.424(5) 0.06(3) Uiso 0.25 1 d P . .
O72W O 0.285(6) -0.168(6) 0.054(3) 0.07(3) Uiso 0.40 1 d P . .
O73W O 0.326(4) -0.397(4) 0.461(2) 0.07(2) Uiso 0.55 1 d P . .
O74W O -0.516(4) -0.441(4) 0.086(2) 0.064(17) Uiso 0.55 1 d P . .
O75W O -0.250(3) -0.213(3) -0.0628(17) 0.073(13) Uiso 0.80 1 d P . .
O76W O -0.332(7) -0.128(7) 0.357(4) 0.08(3) Uiso 0.35 1 d P . .
O77W O 0.441(4) 0.060(4) 0.561(2) 0.064(19) Uiso 0.50 1 d P . .
O78W O -0.426(4) -0.813(4) 0.080(2) 0.070(17) Uiso 0.60 1 d P . .
O79W O -0.220(6) 0.309(5) 0.426(3) 0.07(2) Uiso 0.40 1 d P . .
O80W O -0.474(6) -0.103(5) 0.018(3) 0.07(2) Uiso 0.40 1 d P . .
O81W O 0.492(5) 0.499(5) 0.529(3) 0.07(2) Uiso 0.45 1 d P . .
O82W O 0.464(5) -0.331(5) 0.372(3) 0.07(2) Uiso 0.45 1 d P . .
O83W O -0.063(2) -0.237(2) 0.5424(12) 0.048(9) Uiso 0.85 1 d P . .
O84W O 0.448(3) -0.031(3) 0.4582(19) 0.071(15) Uiso 0.70 1 d P . .
O85W O 0.328(6) 0.134(5) 0.124(3) 0.07(3) Uiso 0.40 1 d P . .
O86W O 0.615(6) 0.303(6) 0.408(3) 0.07(3) Uiso 0.40 1 d P . .
O87W O -0.137(3) -0.406(3) 0.5475(17) 0.077(14) Uiso 0.80 1 d P . .
O88W O 0.606(7) 0.212(6) 0.305(4) 0.06(3) Uiso 0.30 1 d P . .
O89W O -0.262(6) -0.535(6) 0.444(3) 0.05(2) Uiso 0.30 1 d P . .
W3 W -0.16838(8) -0.16260(8) 0.16074(6) 0.0347(4) Uani 1 1 d . . .
O1W3 O -0.2080(14) -0.2697(13) 0.1656(8) 0.027(5) Uiso 1 1 d . . .
O2W3 O -0.1987(17) -0.2131(16) 0.0918(9) 0.039(6) Uiso 1 1 d . . .
O3W3 O -0.1694(16) -0.0756(15) 0.1342(9) 0.036(6) Uiso 1 1 d . . .
O4W3 O -0.2892(17) -0.1881(16) 0.1526(10) 0.042(7) Uiso 1 1 d . . .
O5W3 O -0.0683(16) -0.1315(15) 0.1600(9) 0.034(6) Uiso 1 1 d . . .
O6W3 O -0.1542(13) -0.1341(12) 0.2180(7) 0.022(5) Uiso 1 1 d . . .
As3 As -0.1191(2) -0.33734(19) 0.11880(13) 0.0343(9) Uani 1 1 d . . .
O1A3 O -0.2013(16) -0.4085(15) 0.1336(9) 0.034(6) Uiso 1 1 d . . .
O2A3 O -0.1680(14) -0.3456(14) 0.0624(8) 0.029(5) Uiso 1 1 d . . .
O3A3 O -0.0714(16) -0.3964(15) 0.1112(9) 0.034(6) Uiso 1 1 d . . .
W31 W -0.17992(9) -0.43477(7) 0.20719(6) 0.0323(4) Uani 1 1 d . . .
W32 W -0.29936(9) -0.37228(8) 0.14743(7) 0.0473(5) Uani 1 1 d . . .
W33 W -0.29646(12) -0.53486(8) 0.10661(7) 0.0540(6) Uani 1 1 d . . .
W34 W -0.25723(11) -0.29077(8) 0.04572(7) 0.0508(6) Uani 1 1 d . . .
W35 W -0.08967(12) -0.27725(8) 0.01692(6) 0.0460(5) Uani 1 1 d . . .
W36 W -0.24989(14) -0.45331(9) 0.00428(6) 0.0619(7) Uani 1 1 d . . .
W37 W 0.04034(12) -0.34377(8) 0.08177(5) 0.0382(4) Uani 1 1 d . . .
W38 W 0.00030(9) -0.42315(8) 0.17409(5) 0.0294(3) Uani 1 1 d . . .
W39 W -0.11657(13) -0.52166(9) 0.07144(6) 0.0520(6) Uani 1 1 d . . .
O31' O -0.1838(16) -0.4582(15) 0.2601(9) 0.034(6) Uiso 1 1 d . . .
O32' O -0.3741(17) -0.3586(15) 0.1647(9) 0.038(6) Uiso 1 1 d . . .
O33' O -0.374(2) -0.6275(19) 0.0969(11) 0.055(8) Uiso 1 1 d . . .
O34' O -0.328(2) -0.2652(18) 0.0207(11) 0.052(8) Uiso 1 1 d . . .
O35' O -0.0342(16) -0.1983(15) 0.0609(9) 0.037(6) Uiso 1 1 d . . .
O35* O -0.0547(18) -0.2411(17) -0.0283(10) 0.046(7) Uiso 1 1 d . . .
O36' O -0.314(2) -0.524(2) -0.0395(12) 0.062(9) Uiso 1 1 d . . .
O37' O 0.0642(16) -0.2534(15) 0.1116(9) 0.035(6) Uiso 1 1 d . . .
O37* O 0.1215(17) -0.3281(16) 0.0582(9) 0.038(6) Uiso 1 1 d . . .
O38' O 0.0486(17) -0.4630(16) 0.2093(9) 0.039(6) Uiso 1 1 d . . .
O39' O -0.140(2) -0.6130(19) 0.0471(11) 0.057(8) Uiso 1 1 d . . .
O312 O -0.2608(16) -0.3961(15) 0.2027(9) 0.034(6) Uiso 1 1 d . . .
O313 O -0.2618(16) -0.5289(15) 0.1729(9) 0.038(6) Uiso 1 1 d . . .
O318 O -0.1037(16) -0.4593(14) 0.1913(9) 0.033(6) Uiso 1 1 d . . .
O323 O -0.3575(19) -0.4818(18) 0.1259(10) 0.048(7) Uiso 1 1 d . . .
O324 O -0.3095(17) -0.3532(16) 0.0888(9) 0.040(6) Uiso 1 1 d . . .
O336 O -0.304(2) -0.5010(19) 0.0525(11) 0.054(8) Uiso 1 1 d . . .
O339 O -0.2124(17) -0.5513(16) 0.0983(10) 0.042(7) Uiso 1 1 d . . .
O345 O -0.1823(18) -0.2553(17) 0.0086(10) 0.043(7) Uiso 1 1 d . . .
O346 O -0.307(2) -0.394(2) 0.0060(12) 0.061(9) Uiso 1 1 d . . .
O356 O -0.173(2) -0.385(2) -0.0226(12) 0.065(10) Uiso 1 1 d . . .
O357 O -0.0300(16) -0.3311(15) 0.0347(9) 0.035(6) Uiso 1 1 d . . .
O369 O -0.1801(18) -0.4932(16) 0.0284(10) 0.043(7) Uiso 1 1 d . . .
O378 O 0.0705(14) -0.3848(13) 0.1354(8) 0.024(5) Uiso 1 1 d . . .
O379 O -0.0263(14) -0.4610(13) 0.0545(8) 0.028(5) Uiso 1 1 d . . .
O389 O -0.0599(16) -0.5198(15) 0.1291(9) 0.036(6) Uiso 1 1 d . . .
W4 W 0.00054(7) 0.10426(7) 0.24048(5) 0.0213(3) Uani 1 1 d . . .
O1W4 O 0.0693(13) 0.1663(12) 0.2969(7) 0.020(4) Uiso 1 1 d . . .
O2W4 O 0.0685(13) 0.2125(12) 0.2223(7) 0.023(5) Uiso 1 1 d . . .
O3W4 O -0.0687(14) 0.0883(13) 0.1826(8) 0.024(5) Uiso 1 1 d . . .
O4W4 O -0.0733(14) 0.1547(13) 0.2569(8) 0.026(5) Uiso 1 1 d . . .
O5W4 O 0.0598(13) 0.0686(12) 0.2181(7) 0.021(5) Uiso 1 1 d . . .
O6W4 O -0.0518(13) 0.0260(13) 0.2658(8) 0.023(5) Uiso 1 1 d . . .
As4 As -0.2393(2) 0.0009(2) 0.19128(19) 0.0491(14) Uani 1 1 d . . .
O1A4 O -0.2292(16) 0.0337(15) 0.1376(9) 0.038(6) Uiso 1 1 d . . .
O2A4 O -0.3465(19) -0.0700(18) 0.1738(11) 0.052(8) Uiso 1 1 d . . .
O3A4 O -0.2491(16) 0.0807(15) 0.2183(9) 0.037(6) Uiso 1 1 d . . .
W41 W -0.10547(9) 0.13480(8) 0.13774(6) 0.0402(4) Uani 1 1 d . . .
W42 W -0.22226(12) -0.04811(8) 0.08382(7) 0.0626(7) Uani 1 1 d . . .
W43 W -0.29858(13) 0.07718(9) 0.08767(10) 0.0906(11) Uani 1 1 d . . .
W44 W -0.38221(10) -0.18915(9) 0.12856(10) 0.0775(9) Uani 1 1 d . . .
W45 W -0.40312(10) -0.12710(10) 0.22837(12) 0.0846(10) Uani 1 1 d . . .
W46 W -0.45809(11) -0.06081(10) 0.13572(14) 0.1210(16) Uani 1 1 d . . .
W47 W -0.27726(10) 0.07050(10) 0.28709(10) 0.0670(8) Uani 1 1 d . . .
W48 W -0.13307(8) 0.20277(8) 0.24534(7) 0.0392(4) Uani 1 1 d . . .
W49 W -0.32778(10) 0.14262(10) 0.19598(12) 0.0886(11) Uani 1 1 d . . .
O41' O -0.0210(17) 0.2014(15) 0.1253(9) 0.038(6) Uiso 1 1 d . . .
O42' O -0.212(2) -0.0954(19) 0.0376(11) 0.056(8) Uiso 1 1 d . . .
O43' O -0.337(3) 0.110(3) 0.0427(17) 0.099(15) Uiso 1 1 d . . .
O44' O -0.436(2) -0.279(2) 0.0934(14) 0.075(11) Uiso 1 1 d . . .
O45' O -0.471(3) -0.182(2) 0.2540(14) 0.079(12) Uiso 1 1 d . . .
O45* O -0.315(2) -0.1313(19) 0.2527(11) 0.055(8) Uiso 1 1 d . . .
O46' O -0.545(3) -0.066(3) 0.1067(16) 0.095(14) Uiso 1 1 d . . .
O47' O -0.300(3) 0.086(2) 0.3411(14) 0.076(11) Uiso 1 1 d . . .
O47* O -0.2144(17) 0.0274(16) 0.2984(10) 0.042(7) Uiso 1 1 d . . .
O48' O -0.0650(15) 0.2992(14) 0.2661(8) 0.030(5) Uiso 1 1 d . . .
O49' O -0.381(3) 0.195(3) 0.1866(18) 0.105(16) Uiso 1 1 d . . .
O412 O -0.1196(17) 0.0467(16) 0.0937(9) 0.039(6) Uiso 1 1 d . . .
O413 O -0.1813(19) 0.1487(18) 0.0950(11) 0.050(8) Uiso 1 1 d . . .
O418 O -0.1194(15) 0.1949(14) 0.1838(8) 0.029(5) Uiso 1 1 d . . .
O423 O -0.277(2) 0.004(2) 0.0529(12) 0.064(10) Uiso 1 1 d . . .
O424 O -0.3222(18) -0.1207(17) 0.0908(10) 0.045(7) Uiso 1 1 d . . .
O436 O -0.387(2) -0.004(2) 0.0937(13) 0.067(10) Uiso 1 1 d . . .
O439 O -0.2968(18) 0.1391(17) 0.1343(10) 0.045(7) Uiso 1 1 d . . .
O445 O -0.431(2) -0.213(2) 0.1798(13) 0.066(10) Uiso 1 1 d . . .
O446 O -0.462(2) -0.150(2) 0.1061(12) 0.065(10) Uiso 1 1 d . . .
O456 O -0.487(2) -0.107(2) 0.1882(14) 0.075(11) Uiso 1 1 d . . .
O457 O -0.369(2) -0.022(2) 0.2582(14) 0.074(11) Uiso 1 1 d . . .
O469 O -0.410(3) 0.040(3) 0.1682(15) 0.083(12) Uiso 1 1 d . . .
O478 O -0.1850(17) 0.1749(16) 0.2916(10) 0.042(7) Uiso 1 1 d . . .
O479 O -0.341(2) 0.123(2) 0.2561(12) 0.059(9) Uiso 1 1 d . . .
O489 O -0.224(2) 0.222(2) 0.2169(12) 0.061(9) Uiso 1 1 d . . .

loop_
_atom_site_aniso_label
_atom_site_aniso_U_11
_atom_site_aniso_U_22
_atom_site_aniso_U_33
_atom_site_aniso_U_23
_atom_site_aniso_U_13
_atom_site_aniso_U_12
W1 0.0130(5) 0.0193(5) 0.0234(6) 0.0064(5) 0.0028(5) 0.0079(4)
As1 0.0102(13) 0.0189(14) 0.0176(15) 0.0061(11) 0.0033(11) 0.0069(11)
W11 0.0163(6) 0.0237(6) 0.0277(7) 0.0111(5) 0.0102(5) 0.0116(5)
W12 0.0207(6) 0.0225(6) 0.0192(6) 0.0073(5) 0.0066(5) 0.0114(5)
W13 0.0239(6) 0.0224(6) 0.0196(6) 0.0040(5) 0.0042(5) 0.0099(5)
W14 0.0142(6) 0.0230(6) 0.0265(7) 0.0081(5) 0.0011(5) 0.0085(5)
W15 0.0160(6) 0.0238(6) 0.0331(7) 0.0093(5) 0.0100(5) 0.0093(5)
W16 0.0116(5) 0.0213(6) 0.0297(7) 0.0061(5) -0.0011(5) 0.0042(5)
W17 0.0236(6) 0.0220(6) 0.0201(6) 0.0072(5) 0.0062(5) 0.0093(5)
W18 0.0138(6) 0.0199(6) 0.0243(7) 0.0090(5) 0.0002(5) 0.0061(5)
W19 0.0135(5) 0.0180(5) 0.0234(6) 0.0069(5) 0.0036(5) 0.0051(4)
W2 0.0182(6) 0.0176(6) 0.0279(7) 0.0049(5) -0.0034(5) 0.0080(5)
As2 0.0136(14) 0.0199(14) 0.0238(16) 0.0072(12) 0.0045(12) 0.0096(12)
W21 0.0203(6) 0.0250(6) 0.0234(7) 0.0059(5) 0.0025(5) 0.0139(5)
W22 0.0123(5) 0.0239(6) 0.0276(7) 0.0080(5) 0.0044(5) 0.0093(5)
W23 0.0175(6) 0.0274(6) 0.0261(7) 0.0066(5) 0.0016(5) 0.0144(5)
W24 0.0176(6) 0.0239(6) 0.0252(7) 0.0083(5) 0.0039(5) 0.0100(5)
W25 0.0230(7) 0.0290(7) 0.0287(7) 0.0134(5) 0.0103(5) 0.0146(5)
W26 0.0213(6) 0.0271(6) 0.0221(7) 0.0068(5) 0.0008(5) 0.0126(5)
W27 0.0182(6) 0.0277(7) 0.0409(8) 0.0183(6) 0.0090(6) 0.0101(5)
W28 0.0196(6) 0.0201(6) 0.0342(8) 0.0091(5) -0.0020(5) 0.0083(5)
W29 0.0216(6) 0.0225(6) 0.0324(8) 0.0115(5) 0.0025(5) 0.0108(5)
Cl1 0.035(5) 0.051(6) 0.070(8) 0.027(5) 0.025(5) 0.023(5)
Cl2 0.042(6) 0.032(5) 0.055(7) -0.002(4) 0.006(5) 0.009(4)
W3 0.0182(6) 0.0171(6) 0.0537(10) 0.0139(6) -0.0139(6) 0.0015(5)
As3 0.036(2) 0.0161(15) 0.035(2) 0.0048(14) -0.0188(16) 0.0068(14)
W31 0.0233(7) 0.0170(6) 0.0464(9) 0.0093(6) -0.0094(6) 0.0058(5)
W32 0.0208(7) 0.0194(6) 0.0803(13) 0.0209(7) -0.0186(8) -0.0008(5)
W33 0.0511(11) 0.0160(6) 0.0609(12) 0.0095(7) -0.0312(9) 0.0005(7)
W34 0.0444(10) 0.0182(6) 0.0605(12) 0.0076(7) -0.0338(9) 0.0047(6)
W35 0.0669(12) 0.0198(7) 0.0313(8) 0.0028(6) -0.0224(8) 0.0143(7)
W36 0.0838(15) 0.0177(7) 0.0455(11) 0.0004(7) -0.0427(10) 0.0102(8)
W37 0.0648(11) 0.0256(7) 0.0228(7) 0.0028(6) -0.0052(7) 0.0250(7)
W38 0.0362(8) 0.0212(6) 0.0273(7) 0.0039(5) -0.0071(6) 0.0152(6)
W39 0.0826(14) 0.0217(7) 0.0339(9) -0.0007(6) -0.0257(9) 0.0227(8)
W4 0.0107(5) 0.0196(6) 0.0324(7) 0.0101(5) 0.0003(5) 0.0065(5)
As4 0.0075(15) 0.0204(16) 0.109(4) 0.026(2) -0.0097(19) 0.0031(13)
W41 0.0300(8) 0.0167(6) 0.0522(10) 0.0089(6) -0.0245(7) 0.0031(6)
W42 0.0593(12) 0.0150(6) 0.0714(13) 0.0066(7) -0.0503(10) 0.0031(7)
W43 0.0475(12) 0.0194(7) 0.152(2) 0.0184(10) -0.0708(14) 0.0010(7)
W44 0.0227(8) 0.0186(7) 0.158(2) 0.0209(10) -0.0403(11) 0.0005(6)
W45 0.0117(7) 0.0265(8) 0.220(3) 0.0456(13) 0.0234(12) 0.0104(6)
W46 0.0145(8) 0.0238(8) 0.286(4) 0.0371(15) -0.0446(15) 0.0014(7)
W47 0.0239(8) 0.0301(8) 0.167(2) 0.0423(12) 0.0414(12) 0.0195(7)
W48 0.0118(6) 0.0207(6) 0.0841(13) 0.0177(7) 0.0035(7) 0.0079(5)
W49 0.0108(7) 0.0243(8) 0.217(3) 0.0380(13) -0.0113(12) 0.0068(6)

loop_
_atom_type_symbol
_atom_type_description
_atom_type_scat_dispersion_real
_atom_type_scat_dispersion_imag
_atom_type_scat_source
O O 0.0106 0.0060 'International Tables Vol C Tables 4.2.6.8 and 6.1.1.4'
Na Na 0.0362 0.0249 'International Tables Vol C Tables 4.2.6.8 and 6.1.1.4'
As As 0.0499 2.0058 'International Tables Vol C Tables 4.2.6.8 and 6.1.1.4'
W W -0.8490 6.8722 'International Tables Vol C Tables 4.2.6.8 and 6.1.1.4'
Cl Cl 0.1484 0.1585 'International Tables Vol C Tables 4.2.6.8 and 6.1.1.4'
H H 0.0000 0.0000 'International Tables Vol C Tables 4.2.6.8 and 6.1.1.4'

loop_
_geom_angle_atom_site_label_1
_geom_angle_atom_site_label_2
_geom_angle_atom_site_label_3
_geom_angle
_geom_angle_site_symmetry_1
_geom_angle_site_symmetry_3
_geom_angle_publ_flag
O5W1 W1 O6W1 98.8(11) . . ?
O5W1 W1 O1W1 104.7(9) . . ?
O6W1 W1 O1W1 94.0(10) . . ?
O5W1 W1 O3W1 93.3(10) . . ?
O6W1 W1 O3W1 102.8(11) . . ?
O1W1 W1 O3W1 153.3(9) . . ?
O5W1 W1 O4W1 171.1(10) . . ?
O6W1 W1 O4W1 86.3(10) . . ?
O1W1 W1 O4W1 82.2(8) . . ?
O3W1 W1 O4W1 78.4(9) . . ?
O5W1 W1 O2W1 88.3(9) . . ?
O6W1 W1 O2W1 170.6(10) . . ?
O1W1 W1 O2W1 78.2(8) . . ?
O3W1 W1 O2W1 82.8(9) . . ?
O4W1 W1 O2W1 87.5(8) . . ?
O5W1 W1 Na8 98.2(8) . . ?
O6W1 W1 Na8 47.3(9) . . ?
O1W1 W1 Na8 48.0(6) . . ?
O3W1 W1 Na8 149.3(7) . . ?
O4W1 W1 Na8 90.7(7) . . ?
O2W1 W1 Na8 125.8(6) . . ?
O5W1 W1 Na1 47.9(8) . . ?
O6W1 W1 Na1 50.9(9) . . ?
O1W1 W1 Na1 103.6(6) . . ?
O3W1 W1 Na1 103.1(7) . . ?
O4W1 W1 Na1 136.8(7) . . ?
O2W1 W1 Na1 135.7(6) . . ?
Na8 W1 Na1 65.9(4) . . ?
O5W1 W1 Na7 45.1(8) . . ?
O6W1 W1 Na7 98.6(9) . . ?
O1W1 W1 Na7 148.6(6) . . ?
O3W1 W1 Na7 49.0(7) . . ?
O4W1 W1 Na7 127.1(7) . . ?
O2W1 W1 Na7 90.8(6) . . ?
Na8 W1 Na7 130.3(4) . . ?
Na1 W1 Na7 64.5(4) . . ?
W12 O1W1 W1 145.6(11) . . ?
W12 O1W1 Na8 104.3(9) . . ?
W1 O1W1 Na8 98.4(8) . . ?
W14 O2W1 W1 155.1(13) . . ?
W22 O3W1 W1 145.4(13) . . ?
W22 O3W1 Na7 103.3(10) . . ?
W1 O3W1 Na7 97.5(9) . . ?
W24 O4W1 W1 153.0(13) . . ?
W1 O5W1 Na2 146.7(12) . . ?
W1 O5W1 Na7 106.4(10) . . ?
Na2 O5W1 Na7 97.7(9) . . ?
W1 O5W1 Na1 102.5(10) . . ?
Na2 O5W1 Na1 99.7(9) . . ?
Na7 O5W1 Na1 90.9(8) . . ?
W1 O6W1 Na5 148.4(15) . . ?
W1 O6W1 Na8 103.0(11) . . ?
Na5 O6W1 Na8 102.0(11) . . ?
W1 O6W1 Na1 99.0(11) . . ?
Na5 O6W1 Na1 100.1(10) . . ?
Na8 O6W1 Na1 89.7(9) . . ?
O2A1 As1 O3A1 98.8(9) . . ?
O2A1 As1 O1A1 96.2(9) . . ?
O3A1 As1 O1A1 96.6(9) . . ?
O2A1 As1 Na2 103.8(7) . . ?
O3A1 As1 Na2 103.4(7) . . ?
O1A1 As1 Na2 148.9(7) . . ?
As1 O1A1 W13 135.3(10) . . ?
As1 O1A1 W11 115.8(9) . . ?
W13 O1A1 W11 94.1(7) . . ?
As1 O1A1 W12 115.3(9) . . ?
W13 O1A1 W12 93.5(7) . . ?
W11 O1A1 W12 93.7(7) . . ?
As1 O2A1 W15 115.6(10) . . ?
As1 O2A1 W16 135.4(11) . . ?
W15 O2A1 W16 94.0(7) . . ?
As1 O2A1 W14 118.9(10) . . ?
W15 O2A1 W14 90.7(7) . . ?
W16 O2A1 W14 91.6(7) . . ?
As1 O3A1 W17 116.1(9) . . ?
As1 O3A1 W19 133.2(10) . . ?
W17 O3A1 W19 94.2(7) . . ?
As1 O3A1 W18 120.7(9) . . ?
W17 O3A1 W18 92.4(7) . . ?
W19 O3A1 W18 90.6(6) . . ?
O11' W11 O113 98.3(12) . . ?
O11' W11 O118 103.3(11) . . ?
O113 W11 O118 90.6(10) . . ?
O11' W11 O1W4 106.4(11) . . ?
O113 W11 O1W4 155.0(10) . . ?
O118 W11 O1W4 87.2(9) . . ?
O11' W11 O112 96.5(11) . . ?
O113 W11 O112 87.0(10) . . ?
O118 W11 O112 160.2(9) . . ?
O1W4 W11 O112 86.8(9) . . ?
O11' W11 O1A1 166.6(10) . . ?
O113 W11 O1A1 72.5(9) . . ?
O118 W11 O1A1 86.9(8) . . ?
O1W4 W11 O1A1 82.5(8) . . ?
O112 W11 O1A1 73.7(8) . . ?
O11' W11 Na8 88.0(9) . . ?
O113 W11 Na8 132.4(8) . . ?
O118 W11 Na8 133.9(7) . . ?
O1W4 W11 Na8 47.0(7) . . ?
O112 W11 Na8 45.5(7) . . ?
O1A1 W11 Na8 91.2(5) . . ?
O12' W12 O124 102.6(11) . . ?
O12' W12 O123 99.9(11) . . ?
O124 W12 O123 89.5(10) . . ?
O12' W12 O1W1 103.0(10) . . ?
O124 W12 O1W1 90.2(9) . . ?
O123 W12 O1W1 156.6(9) . . ?
O12' W12 O112 97.9(11) . . ?
O124 W12 O112 159.5(10) . . ?
O123 W12 O112 87.3(10) . . ?
O1W1 W12 O112 84.8(9) . . ?
O12' W12 O1A1 168.3(10) . . ?
O124 W12 O1A1 86.9(8) . . ?
O123 W12 O1A1 73.0(9) . . ?
O1W1 W12 O1A1 83.6(7) . . ?
O112 W12 O1A1 72.9(8) . . ?
O12' W12 Na8 87.4(9) . . ?
O124 W12 Na8 134.5(7) . . ?
O123 W12 Na8 132.9(8) . . ?
O1W1 W12 Na8 44.5(6) . . ?
O112 W12 Na8 45.6(7) . . ?
O1A1 W12 Na8 90.9(5) . . ?
O13' W13 O136 101.7(11) . . ?
O13' W13 O139 104.0(11) . . ?
O136 W13 O139 91.9(9) . . ?
O13' W13 O113 98.8(12) . . ?
O136 W13 O113 158.1(9) . . ?
O139 W13 O113 90.3(10) . . ?
O13' W13 O123 96.5(12) . . ?
O136 W13 O123 89.5(10) . . ?
O139 W13 O123 158.6(10) . . ?
O113 W13 O123 80.8(10) . . ?
O13' W13 O1A1 166.8(11) . . ?
O136 W13 O1A1 86.8(8) . . ?
O139 W13 O1A1 85.6(8) . . ?
O113 W13 O1A1 71.7(9) . . ?
O123 W13 O1A1 73.2(9) . . ?
O14' W14 O2W1 105.1(11) . . ?
O14' W14 O145 101.7(12) . . ?
O2W1 W14 O145 97.2(10) . . ?
O14' W14 O124 101.9(11) . . ?
O2W1 W14 O124 86.8(10) . . ?
O145 W14 O124 154.1(9) . . ?
O14' W14 O146 94.4(11) . . ?
O2W1 W14 O146 159.2(9) . . ?
O145 W14 O146 85.6(9) . . ?
O124 W14 O146 82.1(9) . . ?
O14' W14 O2A1 164.2(10) . . ?
O2W1 W14 O2A1 90.4(8) . . ?
O145 W14 O2A1 72.7(8) . . ?
O124 W14 O2A1 81.7(8) . . ?
O146 W14 O2A1 70.6(8) . . ?
O14' W14 Na26 66.1(14) . . ?
O2W1 W14 Na26 90.3(13) . . ?
O145 W14 Na26 39.4(12) . . ?
O124 W14 Na26 166.5(12) . . ?
O146 W14 Na26 104.4(12) . . ?
O2A1 W14 Na26 111.5(12) . . ?
O15' W15 O15* 102.9(12) . . ?
O15' W15 O157 102.0(11) . . ?
O15* W15 O157 94.8(10) . . ?
O15' W15 O145 97.4(11) . . ?
O15* W15 O145 93.2(10) . . ?
O157 W15 O145 156.7(9) . . ?
O15' W15 O156 93.3(11) . . ?
O15* W15 O156 163.7(11) . . ?
O157 W15 O156 83.6(9) . . ?
O145 W15 O156 82.6(9) . . ?
O15' W15 O2A1 163.9(10) . . ?
O15* W15 O2A1 91.4(9) . . ?
O157 W15 O2A1 84.0(8) . . ?
O145 W15 O2A1 74.0(8) . . ?
O156 W15 O2A1 72.3(9) . . ?
O16' W16 O146 100.1(12) . . ?
O16' W16 O156 103.6(12) . . ?
O146 W16 O156 93.4(10) . . ?
O16' W16 O169 100.7(11) . . ?
O146 W16 O169 157.0(10) . . ?
O156 W16 O169 91.2(10) . . ?
O16' W16 O136 96.9(11) . . ?
O146 W16 O136 84.3(9) . . ?
O156 W16 O136 159.4(10) . . ?
O169 W16 O136 83.5(9) . . ?
O16' W16 O2A1 174.8(11) . . ?
O146 W16 O2A1 75.0(9) . . ?
O156 W16 O2A1 75.2(9) . . ?
O169 W16 O2A1 84.4(8) . . ?
O136 W16 O2A1 84.5(8) . . ?
O17' W17 O17* 105.1(12) . . ?
O17' W17 O157 99.9(11) . . ?
O17* W17 O157 94.4(11) . . ?
O17' W17 O178 98.8(11) . . ?
O17* W17 O178 93.4(11) . . ?
O157 W17 O178 157.1(9) . . ?
O17' W17 O179 94.2(10) . . ?
O17* W17 O179 160.6(11) . . ?
O157 W17 O179 84.5(9) . . ?
O178 W17 O179 81.0(8) . . ?
O17' W17 O3A1 165.1(10) . . ?
O17* W17 O3A1 88.2(10) . . ?
O157 W17 O3A1 85.5(8) . . ?
O178 W17 O3A1 73.2(8) . . ?
O179 W17 O3A1 72.4(7) . . ?
O18' W18 O2W4 103.8(11) . . ?
O18' W18 O178 102.6(11) . . ?
O2W4 W18 O178 97.3(10) . . ?
O18' W18 O118 102.4(10) . . ?
O2W4 W18 O118 85.5(9) . . ?
O178 W18 O118 153.4(9) . . ?
O18' W18 O189 94.0(10) . . ?
O2W4 W18 O189 160.7(9) . . ?
O178 W18 O189 86.0(9) . . ?
O118 W18 O189 83.2(9) . . ?
O18' W18 O3A1 165.2(9) . . ?
O2W4 W18 O3A1 90.6(8) . . ?
O178 W18 O3A1 71.9(8) . . ?
O118 W18 O3A1 81.7(8) . . ?
O189 W18 O3A1 72.3(7) . . ?
O19' W19 O179 101.6(10) . . ?
O19' W19 O169 102.5(10) . . ?
O179 W19 O169 92.0(9) . . ?
O19' W19 O189 97.5(10) . . ?
O179 W19 O189 92.3(9) . . ?
O169 W19 O189 158.3(9) . . ?
O19' W19 O139 99.2(10) . . ?
O179 W19 O139 159.2(9) . . ?
O169 W19 O139 83.0(9) . . ?
O189 W19 O139 85.5(9) . . ?
O19' W19 O3A1 171.5(9) . . ?
O179 W19 O3A1 74.5(8) . . ?
O169 W19 O3A1 85.3(8) . . ?
O189 W19 O3A1 75.3(8) . . ?
O139 W19 O3A1 85.0(8) . . ?
W14 O14' Na24 155(2) . 2_656 ?
W15 O15* Na2 144.2(13) . . ?
W17 O17* Na2 147.6(15) . . ?
W18 O18' Na11 129.7(13) . . ?
W19 O19' Na20 123.6(14) . 1_565 ?
W11 O112 W12 119.7(12) . . ?
W11 O112 Na8 102.6(10) . . ?
W12 O112 Na8 102.1(10) . . ?
W11 O113 W13 121.3(13) . . ?
W11 O118 W18 147.6(12) . . ?
W12 O123 W13 119.9(13) . . ?
W12 O124 W14 145.6(13) . . ?
W13 O136 W16 146.2(12) . . ?
W13 O139 W19 148.3(13) . . ?
W14 O145 W15 121.5(11) . . ?
W14 O145 Na26 111.0(18) . . ?
W15 O145 Na26 124.2(19) . . ?
W16 O146 W14 122.3(12) . . ?
W16 O156 W15 118.4(12) . . ?
W17 O157 W15 143.8(12) . . ?
W19 O169 W16 157.5(13) . . ?
W18 O178 W17 121.7(11) . . ?
W19 O179 W17 119.0(10) . . ?
W19 O189 W18 121.5(11) . . ?
O6W2 W2 O5W2 98.2(11) . . ?
O6W2 W2 O1W2 102.8(11) . . ?
O5W2 W2 O1W2 94.3(9) . . ?
O6W2 W2 O3W2 93.5(12) . . ?
O5W2 W2 O3W2 104.1(10) . . ?
O1W2 W2 O3W2 153.4(10) . . ?
O6W2 W2 O2W2 88.6(11) . . ?
O5W2 W2 O2W2 170.0(10) . . ?
O1W2 W2 O2W2 77.0(10) . . ?
O3W2 W2 O2W2 82.6(11) . . ?
O6W2 W2 O4W2 170.1(11) . . ?
O5W2 W2 O4W2 88.8(9) . . ?
O1W2 W2 O4W2 83.4(9) . . ?
O3W2 W2 O4W2 78.0(11) . . ?
O2W2 W2 O4W2 85.4(10) . . ?
O6W2 W2 Na9 45.7(9) . . ?
O5W2 W2 Na9 98.5(7) . . ?
O1W2 W2 Na9 147.4(7) . . ?
O3W2 W2 Na9 48.7(8) . . ?
O2W2 W2 Na9 91.4(7) . . ?
O4W2 W2 Na9 126.5(7) . . ?
O6W2 W2 Na7 98.3(9) . . ?
O5W2 W2 Na7 44.7(7) . . ?
O1W2 W2 Na7 50.4(7) . . ?
O3W2 W2 Na7 147.8(9) . . ?
O2W2 W2 Na7 127.3(8) . . ?
O4W2 W2 Na7 91.5(7) . . ?
Na9 W2 Na7 129.6(4) . . ?
O6W2 W2 Na1 49.3(8) . . ?
O5W2 W2 Na1 48.9(7) . . ?
O1W2 W2 Na1 103.0(7) . . ?
O3W2 W2 Na1 103.5(8) . . ?
O2W2 W2 Na1 137.4(7) . . ?
O4W2 W2 Na1 137.2(7) . . ?
Na9 W2 Na1 65.4(3) . . ?
Na7 W2 Na1 64.2(4) . . ?
W2 O1W2 W21 146.0(12) . . ?
W2 O1W2 Na7 96.6(9) . . ?
W21 O1W2 Na7 101.2(10) . . ?
W28 O2W2 W2 154.6(15) . . ?
W31 O3W2 W2 145.1(15) . . ?
W31 O3W2 Na9 104.8(12) . . ?
W2 O3W2 Na9 97.5(11) . . ?
W38 O4W2 W2 156.2(15) . . ?
W2 O5W2 Na3 147.4(12) . . ?
W2 O5W2 Na7 106.7(10) . . ?
Na3 O5W2 Na7 99.0(9) . . ?
W2 O5W2 Na1 102.1(10) . . ?
Na3 O5W2 Na1 97.6(8) . . ?
Na7 O5W2 Na1 89.7(8) . . ?
W2 O6W2 Na5 146.9(14) . . ?
W2 O6W2 Na9 105.3(11) . . ?
Na5 O6W2 Na9 99.8(10) . . ?
W2 O6W2 Na1 101.8(11) . . ?
Na5 O6W2 Na1 99.0(10) . . ?
Na9 O6W2 Na1 90.7(9) . . ?
O1A2 As2 O3A2 98.2(9) . . ?
O1A2 As2 O2A2 96.8(10) . . ?
O3A2 As2 O2A2 99.2(10) . . ?
O1A2 As2 Na5 148.2(7) . . ?
O3A2 As2 Na5 102.3(7) . . ?
O2A2 As2 Na5 103.6(8) . . ?
As2 O1A2 W21 116.9(10) . . ?
As2 O1A2 W22 117.0(10) . . ?
W21 O1A2 W22 92.9(7) . . ?
As2 O1A2 W23 135.8(11) . . ?
W21 O1A2 W23 92.3(7) . . ?
W22 O1A2 W23 91.9(7) . . ?
As2 O2A2 W25 115.2(11) . . ?
As2 O2A2 W26 134.0(12) . . ?
W25 O2A2 W26 95.3(9) . . ?
As2 O2A2 W24 118.7(11) . . ?
W25 O2A2 W24 92.0(8) . . ?
W26 O2A2 W24 92.0(8) . . ?
As2 O3A2 W27 117.6(10) . . ?
As2 O3A2 W28 120.4(10) . . ?
W27 O3A2 W28 93.3(7) . . ?
As2 O3A2 W29 130.9(10) . . ?
W27 O3A2 W29 95.0(7) . . ?
W28 O3A2 W29 90.8(7) . . ?
O21' W21 O218 102.1(11) . . ?
O21' W21 O213 100.6(10) . . ?
O218 W21 O213 89.1(9) . . ?
O21' W21 O1W2 103.9(11) . . ?
O218 W21 O1W2 87.3(10) . . ?
O213 W21 O1W2 155.5(9) . . ?
O21' W21 O212 96.8(10) . . ?
O218 W21 O212 161.0(9) . . ?
O213 W21 O212 88.8(9) . . ?
O1W2 W21 O212 86.7(9) . . ?
O21' W21 O1A2 169.4(10) . . ?
O218 W21 O1A2 87.3(9) . . ?
O213 W21 O1A2 74.4(8) . . ?
O1W2 W21 O1A2 81.2(8) . . ?
O212 W21 O1A2 73.9(8) . . ?
O21' W21 Na12 90.8(8) . 1_545 ?
O218 W21 Na12 42.9(7) . 1_545 ?
O213 W21 Na12 50.3(7) . 1_545 ?
O1W2 W21 Na12 130.2(7) . 1_545 ?
O212 W21 Na12 139.2(7) . 1_545 ?
O1A2 W21 Na12 93.0(6) . 1_545 ?
O21' W21 Na7 85.7(8) . . ?
O218 W21 Na7 134.1(7) . . ?
O213 W21 Na7 134.4(7) . . ?
O1W2 W21 Na7 47.3(7) . . ?
O212 W21 Na7 45.6(7) . . ?
O1A2 W21 Na7 91.2(6) . . ?
Na12 W21 Na7 174.6(4) 1_545 . ?
O22' W22 O224 102.2(10) . . ?
O22' W22 O3W1 104.9(10) . . ?
O224 W22 O3W1 90.0(9) . . ?
O22' W22 O223 97.6(10) . . ?
O224 W22 O223 89.5(9) . . ?
O3W1 W22 O223 157.0(9) . . ?
O22' W22 O212 97.3(10) . . ?
O224 W22 O212 160.5(9) . . ?
O3W1 W22 O212 85.8(9) . . ?
O223 W22 O212 87.0(9) . . ?
O22' W22 O1A2 168.3(10) . . ?
O224 W22 O1A2 87.0(8) . . ?
O3W1 W22 O1A2 82.0(8) . . ?
O223 W22 O1A2 75.0(8) . . ?
O212 W22 O1A2 73.6(8) . . ?
O22' W22 Na7 87.4(8) . . ?
O224 W22 Na7 135.7(7) . . ?
O3W1 W22 Na7 46.1(7) . . ?
O223 W22 Na7 132.5(7) . . ?
O212 W22 Na7 45.5(7) . . ?
O1A2 W22 Na7 91.0(6) . . ?
O23' W23 O239 103.4(12) . . ?
O23' W23 O236 102.6(11) . . ?
O239 W23 O236 92.1(11) . . ?
O23' W23 O213 97.9(11) . . ?
O239 W23 O213 87.3(10) . . ?
O236 W23 O213 159.0(9) . . ?
O23' W23 O223 97.0(11) . . ?
O239 W23 O223 158.2(10) . . ?
O236 W23 O223 90.7(10) . . ?
O213 W23 O223 82.5(9) . . ?
O23' W23 O1A2 167.2(10) . . ?
O239 W23 O1A2 85.3(9) . . ?
O236 W23 O1A2 86.1(9) . . ?
O213 W23 O1A2 72.9(8) . . ?
O223 W23 O1A2 73.4(8) . . ?
O23' W23 Na12 90.7(9) . 1_545 ?
O239 W23 Na12 43.7(8) . 1_545 ?
O236 W23 Na12 135.7(8) . 1_545 ?
O213 W23 Na12 47.3(6) . 1_545 ?
O223 W23 Na12 129.8(7) . 1_545 ?
O1A2 W23 Na12 89.3(6) . 1_545 ?
O24' W24 O4W1 105.2(11) . . ?
O24' W24 O245 100.9(11) . . ?
O4W1 W24 O245 96.2(10) . . ?
O24' W24 O224 102.3(11) . . ?
O4W1 W24 O224 87.9(10) . . ?
O245 W24 O224 154.5(9) . . ?
O24' W24 O246 93.4(11) . . ?
O4W1 W24 O246 160.0(10) . . ?
O245 W24 O246 87.0(10) . . ?
O224 W24 O246 81.1(9) . . ?
O24' W24 O2A2 163.4(10) . . ?
O4W1 W24 O2A2 90.7(9) . . ?
O245 W24 O2A2 72.0(9) . . ?
O224 W24 O2A2 82.8(8) . . ?
O246 W24 O2A2 71.6(9) . . ?
O25* W25 O25' 103.8(11) . . ?
O25* W25 O257 101.1(11) . . ?
O25' W25 O257 94.6(11) . . ?
O25* W25 O245 97.0(11) . . ?
O25' W25 O245 94.1(10) . . ?
O257 W25 O245 157.4(10) . . ?
O25* W25 O256 92.2(11) . . ?
O25' W25 O256 163.8(10) . . ?
O257 W25 O256 84.9(10) . . ?
O245 W25 O256 80.9(9) . . ?
O25* W25 O2A2 163.0(10) . . ?
O25' W25 O2A2 91.5(10) . . ?
O257 W25 O2A2 84.8(9) . . ?
O245 W25 O2A2 74.2(9) . . ?
O256 W25 O2A2 72.3(9) . . ?
O26' W26 O256 101.4(11) . . ?
O26' W26 O269 100.4(11) . . ?
O256 W26 O269 93.9(10) . . ?
O26' W26 O246 99.8(11) . . ?
O256 W26 O246 94.0(11) . . ?
O269 W26 O246 156.3(10) . . ?
O26' W26 O236 97.6(11) . . ?
O256 W26 O236 161.0(10) . . ?
O269 W26 O236 82.6(10) . . ?
O246 W26 O236 82.6(10) . . ?
O26' W26 O2A2 173.9(10) . . ?
O256 W26 O2A2 75.2(9) . . ?
O269 W26 O2A2 85.0(9) . . ?
O246 W26 O2A2 75.5(9) . . ?
O236 W26 O2A2 85.8(9) . . ?
O27* W27 O27' 105.0(12) . . ?
O27* W27 O257 100.8(12) . . ?
O27' W27 O257 93.9(11) . . ?
O27* W27 O278 97.7(11) . . ?
O27' W27 O278 93.9(10) . . ?
O257 W27 O278 157.2(10) . . ?
O27* W27 O279 93.5(11) . . ?
O27' W27 O279 161.4(10) . . ?
O257 W27 O279 84.5(10) . . ?
O278 W27 O279 81.3(9) . . ?
O27* W27 O3A2 163.3(11) . . ?
O27' W27 O3A2 90.0(9) . . ?
O257 W27 O3A2 85.4(9) . . ?
O278 W27 O3A2 73.3(8) . . ?
O279 W27 O3A2 71.5(8) . . ?
O28' W28 O2W2 103.7(12) . . ?
O28' W28 O278 101.0(11) . . ?
O2W2 W28 O278 97.3(11) . . ?
O28' W28 O218 101.8(11) . . ?
O2W2 W28 O218 86.3(11) . . ?
O278 W28 O218 155.4(9) . . ?
O28' W28 O289 95.2(11) . . ?
O2W2 W28 O289 159.6(11) . . ?
O278 W28 O289 86.3(9) . . ?
O218 W28 O289 82.4(10) . . ?
O28' W28 O3A2 166.3(10) . . ?
O2W2 W28 O3A2 89.1(9) . . ?
O278 W28 O3A2 72.3(8) . . ?
O218 W28 O3A2 83.5(8) . . ?
O289 W28 O3A2 72.9(8) . . ?
O28' W28 Na12 84.6(9) . 1_545 ?
O2W2 W28 Na12 126.9(9) . 1_545 ?
O278 W28 Na12 133.1(7) . 1_545 ?
O218 W28 Na12 41.2(7) . 1_545 ?
O289 W28 Na12 46.8(7) . 1_545 ?
O3A2 W28 Na12 91.5(6) . 1_545 ?
O29' W29 O279 100.0(12) . . ?
O29' W29 O289 99.1(11) . . ?
O279 W29 O289 93.1(11) . . ?
O29' W29 O269 101.8(11) . . ?
O279 W29 O269 91.3(10) . . ?
O289 W29 O269 157.6(10) . . ?
O29' W29 O239 101.1(11) . . ?
O279 W29 O239 158.8(10) . . ?
O289 W29 O239 85.8(10) . . ?
O269 W29 O239 82.2(10) . . ?
O29' W29 O3A2 170.7(10) . . ?
O279 W29 O3A2 72.9(9) . . ?
O289 W29 O3A2 75.7(9) . . ?
O269 W29 O3A2 84.7(8) . . ?
O239 W29 O3A2 86.3(9) . . ?
O29' W29 Na12 91.5(9) . 1_545 ?
O279 W29 Na12 137.1(8) . 1_545 ?
O289 W29 Na12 44.1(8) . 1_545 ?
O269 W29 Na12 126.8(7) . 1_545 ?
O239 W29 Na12 44.5(8) . 1_545 ?
O3A2 W29 Na12 89.9(6) . 1_545 ?
W22 O22' Na26 175(2) . . ?
W25 O25' Na5 143.8(13) . . ?
W25 O25* Na10 137.3(14) . . ?
W26 O26' Na24 144.8(19) . . ?
W27 O27' Na5 144.0(13) . . ?
W27 O27* Na25 136.3(17) . . ?
W28 O28' Na11 141.3(15) . 1_545 ?
W29 O29' Na25 153.6(18) . 2_546 ?
W21 O212 W22 119.4(11) . . ?
W21 O212 Na7 102.8(9) . . ?
W22 O212 Na7 102.5(9) . . ?
W21 O213 W23 120.3(11) . . ?
W21 O213 Na12 96.1(9) . 1_545 ?
W23 O213 Na12 99.8(9) . 1_545 ?
W21 O218 W28 146.4(13) . . ?
W21 O218 Na12 104.9(11) . 1_545 ?
W28 O218 Na12 107.0(10) . 1_545 ?
W22 O223 W23 119.3(11) . . ?
W22 O224 W24 144.8(12) . . ?
W23 O236 W26 146.4(14) . . ?
W23 O239 W29 147.6(14) . . ?
W23 O239 Na12 106.7(12) . 1_545 ?
W29 O239 Na12 102.5(11) . 1_545 ?
W24 O245 W25 120.5(12) . . ?
W26 O246 W24 120.2(13) . . ?
W26 O256 W25 117.2(12) . . ?
W27 O257 W25 144.7(14) . . ?
W26 O269 W29 159.4(13) . . ?
W28 O278 W27 120.2(10) . . ?
W29 O279 W27 120.6(12) . . ?
W29 O289 W28 120.5(12) . . ?
W29 O289 Na12 105.7(11) . 1_545 ?
W28 O289 Na12 98.1(10) . 1_545 ?
Na5 Cl1 Na19 124.2(6) . . ?
Na5 Cl1 Na10 110.6(6) . 2_556 ?
Na19 Cl1 Na10 107.2(6) . 2_556 ?
Na5 Cl1 Na8 80.4(5) . . ?
Na19 Cl1 Na8 77.6(5) . . ?
Na10 Cl1 Na8 67.7(6) 2_556 . ?
Na3 Cl2 Na2 126.1(6) . . ?
Na3 Cl2 Na4 93.5(8) . . ?
Na2 Cl2 Na4 135.6(8) . . ?
Na3 Cl2 Na6 78.3(5) . . ?
Na2 Cl2 Na6 78.7(5) . . ?
Na4 Cl2 Na6 92.7(8) . . ?
O5W3 Na1 O5W1 123.5(10) . . ?
O5W3 Na1 O6W3 59.4(8) . . ?
O5W1 Na1 O6W3 168.9(9) . . ?
O5W3 Na1 O6W4 104.3(9) . . ?
O5W1 Na1 O6W4 102.1(8) . . ?
O6W3 Na1 O6W4 67.3(8) . . ?
O5W3 Na1 O5W2 66.2(8) . . ?
O5W1 Na1 O5W2 87.7(8) . . ?
O6W3 Na1 O5W2 102.7(8) . . ?
O6W4 Na1 O5W2 169.3(9) . . ?
O5W3 Na1 O6W1 167.2(10) . . ?
O5W1 Na1 O6W1 59.7(8) . . ?
O6W3 Na1 O6W1 120.3(9) . . ?
O6W4 Na1 O6W1 86.2(8) . . ?
O5W2 Na1 O6W1 102.7(8) . . ?
O5W3 Na1 O6W2 102.9(9) . . ?
O5W1 Na1 O6W2 103.2(9) . . ?
O6W3 Na1 O6W2 85.7(8) . . ?
O6W4 Na1 O6W2 122.8(9) . . ?
O5W2 Na1 O6W2 57.8(8) . . ?
O6W1 Na1 O6W2 64.8(8) . . ?
O5W3 Na1 O5W4 87.0(9) . . ?
O5W1 Na1 O5W4 65.9(7) . . ?
O6W3 Na1 O5W4 104.7(8) . . ?
O6W4 Na1 O5W4 58.9(7) . . ?
O5W2 Na1 O5W4 123.0(9) . . ?
O6W1 Na1 O5W4 104.9(9) . . ?
O6W2 Na1 O5W4 168.4(9) . . ?
O5W3 Na1 W3 29.5(6) . . ?
O5W1 Na1 W3 151.8(8) . . ?
O6W3 Na1 W3 29.8(5) . . ?
O6W4 Na1 W3 85.5(6) . . ?
O5W2 Na1 W3 83.9(6) . . ?
O6W1 Na1 W3 148.5(8) . . ?
O6W2 Na1 W3 95.0(7) . . ?
O5W4 Na1 W3 96.6(6) . . ?
O5W3 Na1 W1 151.6(8) . . ?
O5W1 Na1 W1 29.6(5) . . ?
O6W3 Na1 W1 149.0(7) . . ?
O6W4 Na1 W1 94.3(6) . . ?
O5W2 Na1 W1 96.3(6) . . ?
O6W1 Na1 W1 30.1(6) . . ?
O6W2 Na1 W1 84.0(7) . . ?
O5W4 Na1 W1 84.5(6) . . ?
W3 Na1 W1 178.6(5) . . ?
O5W3 Na1 W4 95.9(7) . . ?
O5W1 Na1 W4 84.2(6) . . ?
O6W3 Na1 W4 84.8(6) . . ?
O6W4 Na1 W4 29.1(5) . . ?
O5W2 Na1 W4 151.4(7) . . ?
O6W1 Na1 W4 96.8(7) . . ?
O6W2 Na1 W4 150.8(8) . . ?
O5W4 Na1 W4 29.9(5) . . ?
W3 Na1 W4 90.4(4) . . ?
W1 Na1 W4 90.1(4) . . ?
O5W3 Na1 W2 84.1(7) . . ?
O5W1 Na1 W2 96.1(6) . . ?
O6W3 Na1 W2 94.8(6) . . ?
O6W4 Na1 W2 150.5(7) . . ?
O5W2 Na1 W2 29.0(5) . . ?
O6W1 Na1 W2 83.2(6) . . ?
O6W2 Na1 W2 28.9(6) . . ?
O5W4 Na1 W2 150.5(7) . . ?
W3 Na1 W2 89.4(3) . . ?
W1 Na1 W2 90.1(4) . . ?
W4 Na1 W2 179.6(5) . . ?
O5W4 Na2 O5W1 79.3(9) . . ?
O5W4 Na2 O17* 93.2(10) . . ?
O5W1 Na2 O17* 152.5(11) . . ?
O5W4 Na2 O15* 154.3(10) . . ?
O5W1 Na2 O15* 97.9(9) . . ?
O17* Na2 O15* 77.4(10) . . ?
O5W4 Na2 Cl2 97.0(8) . . ?
O5W1 Na2 Cl2 100.2(8) . . ?
O17* Na2 Cl2 107.0(9) . . ?
O15* Na2 Cl2 108.6(8) . . ?
O5W4 Na2 As1 82.8(7) . . ?
O5W1 Na2 As1 83.8(7) . . ?
O17* Na2 As1 69.0(7) . . ?
O15* Na2 As1 71.5(7) . . ?
Cl2 Na2 As1 175.9(6) . . ?
O5W4 Na2 Na7 105.8(7) . . ?
O5W1 Na2 Na7 44.3(7) . . ?
O17* Na2 Na7 158.9(9) . . ?
O15* Na2 Na7 88.6(7) . . ?
Cl2 Na2 Na7 62.4(5) . . ?
As1 Na2 Na7 121.6(5) . . ?
O5W4 Na2 Na6 43.6(7) . . ?
O5W1 Na2 Na6 103.7(8) . . ?
O17* Na2 Na6 87.9(8) . . ?
O15* Na2 Na6 156.0(8) . . ?
Cl2 Na2 Na6 57.6(5) . . ?
As1 Na2 Na6 120.7(5) . . ?
Na7 Na2 Na6 99.6(5) . . ?
O5W4 Na2 Na1 45.9(6) . . ?
O5W1 Na2 Na1 43.5(6) . . ?
O17* Na2 Na1 138.9(9) . . ?
O15* Na2 Na1 140.8(8) . . ?
Cl2 Na2 Na1 78.7(5) . . ?
As1 Na2 Na1 103.8(4) . . ?
Na7 Na2 Na1 59.9(4) . . ?
Na6 Na2 Na1 60.3(4) . . ?
O5W3 Na3 O5W2 78.6(10) . . ?
O5W3 Na3 O35' 99.0(11) . . ?
O5W2 Na3 O35' 156.6(11) . . ?
O5W3 Na3 O37' 156.2(12) . . ?
O5W2 Na3 O37' 96.8(10) . . ?
O35' Na3 O37' 75.9(10) . . ?
O5W3 Na3 Cl2 96.1(9) . . ?
O5W2 Na3 Cl2 100.2(8) . . ?
O35' Na3 Cl2 103.2(9) . . ?
O37' Na3 Cl2 107.6(9) . . ?
O5W3 Na3 As3 86.0(8) . . ?
O5W2 Na3 As3 83.6(7) . . ?
O35' Na3 As3 73.0(8) . . ?
O37' Na3 As3 70.3(8) . . ?
Cl2 Na3 As3 175.9(7) . . ?
O5W3 Na3 Na6 43.7(7) . . ?
O5W2 Na3 Na6 105.6(7) . . ?
O35' Na3 Na6 87.1(8) . . ?
O37' Na3 Na6 155.0(9) . . ?
Cl2 Na3 Na6 58.1(5) . . ?
As3 Na3 Na6 122.4(5) . . ?
O5W3 Na3 Na7 102.5(9) . . ?
O5W2 Na3 Na7 43.2(6) . . ?
O35' Na3 Na7 155.1(9) . . ?
O37' Na3 Na7 89.0(8) . . ?
Cl2 Na3 Na7 62.3(5) . . ?
As3 Na3 Na7 120.7(5) . . ?
Na6 Na3 Na7 99.8(5) . . ?
O5W3 Na3 Na1 42.9(7) . . ?
O5W2 Na3 Na1 45.3(6) . . ?
O35' Na3 Na1 141.0(9) . . ?
O37' Na3 Na1 141.5(9) . . ?
Cl2 Na3 Na1 78.7(5) . . ?
As3 Na3 Na1 105.1(5) . . ?
Na6 Na3 Na1 60.4(4) . . ?
Na7 Na3 Na1 59.7(4) . . ?
O5W3 Na3 Na4 111.6(9) . . ?
O5W2 Na3 Na4 142.8(9) . . ?
O35' Na3 Na4 59.8(9) . . ?
O37' Na3 Na4 86.2(9) . . ?
Cl2 Na3 Na4 44.7(6) . . ?
As3 Na3 Na4 131.3(6) . . ?
Na6 Na3 Na4 69.3(6) . . ?
Na7 Na3 Na4 100.1(6) . . ?
Na1 Na3 Na4 118.8(6) . . ?
O33W Na4 O27W 175(3) 2 . ?
O33W Na4 O64W 93(2) 2 2 ?
O27W Na4 O64W 87(2) . 2 ?
O33W Na4 O25W 89(2) 2 . ?
O27W Na4 O25W 85.9(19) . . ?
O64W Na4 O25W 102(2) 2 . ?
O33W Na4 Cl2 92.6(19) 2 . ?
O27W Na4 Cl2 92.4(17) . . ?
O64W Na4 Cl2 108.5(18) 2 . ?
O25W Na4 Cl2 149.2(17) . . ?
O33W Na4 Na17 44.9(17) 2 . ?
O27W Na4 Na17 130.9(18) . . ?
O64W Na4 Na17 118.1(18) 2 . ?
O25W Na4 Na17 49.7(12) . . ?
Cl2 Na4 Na17 114.7(11) . . ?
O33W Na4 Na3 113(2) 2 . ?
O27W Na4 Na3 69.6(15) . . ?
O64W Na4 Na3 137.8(18) 2 . ?
O25W Na4 Na3 110.4(14) . . ?
Cl2 Na4 Na3 41.8(5) . . ?
Na17 Na4 Na3 103.6(9) . . ?
O6W1 Na5 O6W2 79.6(10) . . ?
O6W1 Na5 O25' 96.2(10) . . ?
O6W2 Na5 O25' 156.0(11) . . ?
O6W1 Na5 O27' 155.7(11) . . ?
O6W2 Na5 O27' 96.8(10) . . ?
O25' Na5 O27' 77.4(9) . . ?
O6W1 Na5 Cl1 95.1(8) . . ?
O6W2 Na5 Cl1 102.1(8) . . ?
O25' Na5 Cl1 101.8(8) . . ?
O27' Na5 Cl1 109.1(8) . . ?
O6W1 Na5 As2 84.2(8) . . ?
O6W2 Na5 As2 84.0(7) . . ?
O25' Na5 As2 72.0(7) . . ?
O27' Na5 As2 71.5(7) . . ?
Cl1 Na5 As2 173.6(6) . . ?
O6W1 Na5 Na9 104.1(8) . . ?
O6W2 Na5 Na9 42.8(7) . . ?
O25' Na5 Na9 156.8(8) . . ?
O27' Na5 Na9 88.3(7) . . ?
Cl1 Na5 Na9 65.5(5) . . ?
As2 Na5 Na9 120.8(5) . . ?
O6W1 Na5 Na8 42.3(7) . . ?
O6W2 Na5 Na8 103.7(8) . . ?
O25' Na5 Na8 87.8(7) . . ?
O27' Na5 Na8 157.0(8) . . ?
Cl1 Na5 Na8 56.4(4) . . ?
As2 Na5 Na8 120.7(5) . . ?
Na9 Na5 Na8 99.5(5) . . ?
O6W1 Na5 Na1 44.3(7) . . ?
O6W2 Na5 Na1 44.6(7) . . ?
O25' Na5 Na1 139.9(8) . . ?
O27' Na5 Na1 140.8(8) . . ?
Cl1 Na5 Na1 79.4(5) . . ?
As2 Na5 Na1 104.2(4) . . ?
Na9 Na5 Na1 59.8(4) . . ?
Na8 Na5 Na1 59.1(4) . . ?
O10W Na6 O5W 97.8(12) . . ?
O10W Na6 O5W3 159.6(13) . . ?
O5W Na6 O5W3 85.1(11) . . ?
O10W Na6 O5W4 80.5(10) . . ?
O5W Na6 O5W4 162.1(12) . . ?
O5W3 Na6 O5W4 90.5(9) . . ?
O10W Na6 O3W3 139.4(12) . . ?
O5W Na6 O3W3 84.4(11) . . ?
O5W3 Na6 O3W3 60.9(9) . . ?
O5W4 Na6 O3W3 108.6(10) . . ?
O10W Na6 O412 80.9(11) . . ?
O5W Na6 O412 77.8(11) . . ?
O5W3 Na6 O412 119.3(11) . . ?
O5W4 Na6 O412 119.2(10) . . ?
O3W3 Na6 O412 59.8(9) . . ?
O10W Na6 O3W4 83.7(10) . . ?
O5W Na6 O3W4 136.7(11) . . ?
O5W3 Na6 O3W4 108.0(10) . . ?
O5W4 Na6 O3W4 61.1(8) . . ?
O3W3 Na6 O3W4 68.4(9) . . ?
O412 Na6 O3W4 59.6(9) . . ?
O10W Na6 Cl2 82.9(9) . . ?
O5W Na6 Cl2 84.2(9) . . ?
O5W3 Na6 Cl2 77.3(8) . . ?
O5W4 Na6 Cl2 77.9(7) . . ?
O3W3 Na6 Cl2 137.4(9) . . ?
O412 Na6 Cl2 153.8(10) . . ?
O3W4 Na6 Cl2 138.4(8) . . ?
O10W Na6 W3 170.8(11) . . ?
O5W Na6 W3 87.0(9) . . ?
O5W3 Na6 W3 28.2(6) . . ?
O5W4 Na6 W3 97.4(7) . . ?
O3W3 Na6 W3 33.0(6) . . ?
O412 Na6 W3 92.5(8) . . ?
O3W4 Na6 W3 87.4(7) . . ?
Cl2 Na6 W3 105.5(5) . . ?
O10W Na6 W4 85.3(9) . . ?
O5W Na6 W4 169.1(10) . . ?
O5W3 Na6 W4 95.6(8) . . ?
O5W4 Na6 W4 28.7(5) . . ?
O3W3 Na6 W4 86.5(8) . . ?
O412 Na6 W4 92.5(8) . . ?
O3W4 Na6 W4 33.0(5) . . ?
Cl2 Na6 W4 106.6(5) . . ?
W3 Na6 W4 88.6(4) . . ?
O10W Na6 W42 112.4(10) . . ?
O5W Na6 W42 69.6(9) . . ?
O5W3 Na6 W42 87.6(8) . . ?
O5W4 Na6 W42 127.6(8) . . ?
O3W3 Na6 W42 31.0(6) . . ?
O412 Na6 W42 31.9(6) . . ?
O3W4 Na6 W42 69.9(6) . . ?
Cl2 Na6 W42 150.9(6) . . ?
W3 Na6 W42 61.8(3) . . ?
W4 Na6 W42 99.5(5) . . ?
O10W Na6 W41 70.8(9) . . ?
O5W Na6 W41 109.5(9) . . ?
O5W3 Na6 W41 127.4(9) . . ?
O5W4 Na6 W41 87.0(7) . . ?
O3W3 Na6 W41 70.3(7) . . ?
O412 Na6 W41 32.3(6) . . ?
O3W4 Na6 W41 30.5(5) . . ?
Cl2 Na6 W41 151.5(6) . . ?
W3 Na6 W41 100.3(5) . . ?
W4 Na6 W41 61.6(3) . . ?
W42 Na6 W41 55.0(3) . . ?
O16W Na7 O20W 90.3(12) . . ?
O16W Na7 O5W2 157.1(12) . . ?
O20W Na7 O5W2 83.7(10) . . ?
O16W Na7 O5W1 85.3(10) . . ?
O20W Na7 O5W1 157.3(11) . . ?
O5W2 Na7 O5W1 91.7(9) . . ?
O16W Na7 O212 81.7(10) . . ?
O20W Na7 O212 81.9(9) . . ?
O5W2 Na7 O212 119.0(9) . . ?
O5W1 Na7 O212 119.3(9) . . ?
O16W Na7 O3W1 88.7(11) . . ?
O20W Na7 O3W1 140.8(11) . . ?
O5W2 Na7 O3W1 109.8(9) . . ?
O5W1 Na7 O3W1 61.5(8) . . ?
O212 Na7 O3W1 59.2(8) . . ?
O16W Na7 O1W2 141.0(12) . . ?
O20W Na7 O1W2 88.3(9) . . ?
O5W2 Na7 O1W2 61.1(8) . . ?
O5W1 Na7 O1W2 108.9(9) . . ?
O212 Na7 O1W2 59.5(8) . . ?
O3W1 Na7 O1W2 68.9(8) . . ?
O16W Na7 Na27 43.6(13) . . ?
O20W Na7 Na27 46.8(12) . . ?
O5W2 Na7 Na27 127.3(13) . . ?
O5W1 Na7 Na27 125.9(12) . . ?
O212 Na7 Na27 76.8(12) . . ?
O3W1 Na7 Na27 120.0(13) . . ?
O1W2 Na7 Na27 121.9(12) . . ?
O16W Na7 W2 174.0(10) . . ?
O20W Na7 W2 89.1(8) . . ?
O5W2 Na7 W2 28.6(5) . . ?
O5W1 Na7 W2 97.5(7) . . ?
O212 Na7 W2 92.3(7) . . ?
O3W1 Na7 W2 88.0(7) . . ?
O1W2 Na7 W2 33.0(5) . . ?
Na27 Na7 W2 135.3(11) . . ?
O16W Na7 W1 90.4(9) . . ?
O20W Na7 W1 174.1(9) . . ?
O5W2 Na7 W1 97.8(7) . . ?
O5W1 Na7 W1 28.5(5) . . ?
O212 Na7 W1 92.4(7) . . ?
O3W1 Na7 W1 33.4(5) . . ?
O1W2 Na7 W1 87.5(7) . . ?
Na27 Na7 W1 133.4(11) . . ?
W2 Na7 W1 89.6(4) . . ?
O16W Na7 W21 111.9(10) . . ?
O20W Na7 W21 73.3(7) . . ?
O5W2 Na7 W21 87.6(6) . . ?
O5W1 Na7 W21 128.8(8) . . ?
O212 Na7 W21 31.7(5) . . ?
O3W1 Na7 W21 70.8(6) . . ?
O1W2 Na7 W21 31.5(5) . . ?
Na27 Na7 W21 92.9(11) . . ?
W2 Na7 W21 62.2(3) . . ?
W1 Na7 W21 101.0(4) . . ?
O16W Na7 W22 73.9(9) . . ?
O20W Na7 W22 112.7(9) . . ?
O5W2 Na7 W22 128.7(8) . . ?
O5W1 Na7 W22 87.5(7) . . ?
O212 Na7 W22 32.0(5) . . ?
O3W1 Na7 W22 30.6(5) . . ?
O1W2 Na7 W22 70.8(6) . . ?
Na27 Na7 W22 92.3(11) . . ?
W2 Na7 W22 100.9(4) . . ?
W1 Na7 W22 62.0(3) . . ?
W21 Na7 W22 55.6(3) . . ?
O17W Na8 O12W 84.1(12) . . ?
O17W Na8 O6W4 87.9(11) . . ?
O12W Na8 O6W4 155.1(11) . . ?
O17W Na8 O1W1 142.7(11) . . ?
O12W Na8 O1W1 89.8(10) . . ?
O6W4 Na8 O1W1 110.3(9) . . ?
O17W Na8 O6W1 152.0(12) . . ?
O12W Na8 O6W1 84.5(10) . . ?
O6W4 Na8 O6W1 91.8(9) . . ?
O1W1 Na8 O6W1 62.6(8) . . ?
O17W Na8 O112 82.5(10) . . ?
O12W Na8 O112 82.6(10) . . ?
O6W4 Na8 O112 119.8(9) . . ?
O1W1 Na8 O112 60.2(7) . . ?
O6W1 Na8 O112 121.1(10) . . ?
O17W Na8 O1W4 92.6(10) . . ?
O12W Na8 O1W4 142.5(11) . . ?
O6W4 Na8 O1W4 61.3(8) . . ?
O1W1 Na8 O1W4 70.6(7) . . ?
O6W1 Na8 O1W4 111.7(9) . . ?
O112 Na8 O1W4 60.0(8) . . ?
O17W Na8 Cl1 76.2(9) . . ?
O12W Na8 Cl1 75.5(8) . . ?
O6W4 Na8 Cl1 79.7(7) . . ?
O1W1 Na8 Cl1 137.4(8) . . ?
O6W1 Na8 Cl1 76.2(7) . . ?
O112 Na8 Cl1 150.7(9) . . ?
O1W4 Na8 Cl1 139.9(8) . . ?
O17W Na8 Na10 44.6(9) . 2_556 ?
O12W Na8 Na10 46.4(8) . 2_556 ?
O6W4 Na8 Na10 114.2(8) . 2_556 ?
O1W1 Na8 Na10 135.4(8) . 2_556 ?
O6W1 Na8 Na10 111.8(8) . 2_556 ?
O112 Na8 Na10 99.2(8) . 2_556 ?
O1W4 Na8 Na10 136.3(8) . 2_556 ?
Cl1 Na8 Na10 51.6(5) . 2_556 ?
O17W Na8 W1 174.6(10) . . ?
O12W Na8 W1 91.6(9) . . ?
O6W4 Na8 W1 97.2(7) . . ?
O1W1 Na8 W1 33.6(5) . . ?
O6W1 Na8 W1 29.7(6) . . ?
O112 Na8 W1 93.7(7) . . ?
O1W4 Na8 W1 88.8(6) . . ?
Cl1 Na8 W1 105.9(5) . . ?
Na10 Na8 W1 133.0(6) 2_556 . ?
O17W Na8 W4 93.7(9) . . ?
O12W Na8 W4 175.4(9) . . ?
O6W4 Na8 W4 28.3(5) . . ?
O1W1 Na8 W4 89.5(6) . . ?
O6W1 Na8 W4 99.2(8) . . ?
O112 Na8 W4 93.1(7) . . ?
O1W4 Na8 W4 33.3(5) . . ?
Cl1 Na8 W4 108.0(5) . . ?
Na10 Na8 W4 133.3(6) 2_556 . ?
W1 Na8 W4 90.3(4) . . ?
O17W Na8 W12 112.6(9) . . ?
O12W Na8 W12 75.1(8) . . ?
O6W4 Na8 W12 129.5(8) . . ?
O1W1 Na8 W12 31.2(5) . . ?
O6W1 Na8 W12 88.9(7) . . ?
O112 Na8 W12 32.3(5) . . ?
O1W4 Na8 W12 71.8(6) . . ?
Cl1 Na8 W12 148.1(6) . . ?
Na10 Na8 W12 112.2(6) 2_556 . ?
W1 Na8 W12 63.0(3) . . ?
W4 Na8 W12 102.1(4) . . ?
O11W Na9 O23W 86.3(11) . . ?
O11W Na9 O6W3 155.6(11) . . ?
O23W Na9 O6W3 85.6(9) . . ?
O11W Na9 O6W2 86.5(10) . . ?
O23W Na9 O6W2 154.7(11) . . ?
O6W3 Na9 O6W2 91.0(9) . . ?
O11W Na9 O1W3 141.0(10) . . ?
O23W Na9 O1W3 90.4(10) . . ?
O6W3 Na9 O1W3 62.1(8) . . ?
O6W2 Na9 O1W3 110.0(9) . . ?
O11W Na9 O3W2 88.9(10) . . ?
O23W Na9 O3W2 141.8(11) . . ?
O6W3 Na9 O3W2 111.4(10) . . ?
O6W2 Na9 O3W2 62.2(9) . . ?
O1W3 Na9 O3W2 70.3(9) . . ?
O11W Na9 O312 80.8(10) . . ?
O23W Na9 O312 82.1(10) . . ?
O6W3 Na9 O312 120.7(9) . . ?
O6W2 Na9 O312 120.5(10) . . ?
O1W3 Na9 O312 60.2(8) . . ?
O3W2 Na9 O312 59.8(9) . . ?
O11W Na9 W3 173.9(9) . . ?
O23W Na9 W3 91.4(8) . . ?
O6W3 Na9 W3 29.3(5) . . ?
O6W2 Na9 W3 97.8(7) . . ?
O1W3 Na9 W3 33.2(5) . . ?
O3W2 Na9 W3 89.4(7) . . ?
O312 Na9 W3 93.3(7) . . ?
O11W Na9 W2 91.6(8) . . ?
O23W Na9 W2 175.3(9) . . ?
O6W3 Na9 W2 98.0(7) . . ?
O6W2 Na9 W2 28.9(6) . . ?
O1W3 Na9 W2 88.5(7) . . ?
O3W2 Na9 W2 33.8(6) . . ?
O312 Na9 W2 93.4(7) . . ?
W3 Na9 W2 90.3(4) . . ?
O11W Na9 Na14 44.0(8) . 1_445 ?
O23W Na9 Na14 42.3(8) . 1_445 ?
O6W3 Na9 Na14 124.3(8) . 1_445 ?
O6W2 Na9 Na14 126.3(8) . 1_445 ?
O1W3 Na9 Na14 121.7(8) . 1_445 ?
O3W2 Na9 Na14 122.0(8) . 1_445 ?
O312 Na9 Na14 77.9(7) . 1_445 ?
W3 Na9 Na14 133.4(6) . 1_445 ?
W2 Na9 Na14 135.4(5) . 1_445 ?
O11W Na9 W32 110.7(8) . . ?
O23W Na9 W32 75.2(8) . . ?
O6W3 Na9 W32 89.4(6) . . ?
O6W2 Na9 W32 129.9(8) . . ?
O1W3 Na9 W32 32.1(5) . . ?
O3W2 Na9 W32 71.2(7) . . ?
O312 Na9 W32 31.4(6) . . ?
W3 Na9 W32 63.2(3) . . ?
W2 Na9 W32 101.7(4) . . ?
Na14 Na9 W32 93.1(5) 1_445 . ?
O11W Na9 W31 73.4(8) . . ?
O23W Na9 W31 112.8(8) . . ?
O6W3 Na9 W31 130.8(7) . . ?
O6W2 Na9 W31 88.2(7) . . ?
O1W3 Na9 W31 72.1(6) . . ?
O3W2 Na9 W31 30.8(6) . . ?
O312 Na9 W31 32.5(6) . . ?
W3 Na9 W31 102.3(4) . . ?
W2 Na9 W31 62.5(3) . . ?
Na14 Na9 W31 94.1(5) 1_445 . ?
W32 Na9 W31 55.8(2) . . ?
O17W Na10 O25* 91.5(12) 2_556 . ?
O17W Na10 O50W 166(2) 2_556 2_556 ?
O25* Na10 O50W 90(2) . 2_556 ?
O17W Na10 O12W 83.8(12) 2_556 2_556 ?
O25* Na10 O12W 92.2(11) . 2_556 ?
O50W Na10 O12W 82(2) 2_556 2_556 ?
O17W Na10 O55W 84.0(16) 2_556 . ?
O25* Na10 O55W 80.4(16) . . ?
O50W Na10 O55W 110(2) 2_556 . ?
O12W Na10 O55W 165.5(17) 2_556 . ?
O17W Na10 Cl1 82.9(10) 2_556 2_556 ?
O25* Na10 Cl1 172.2(11) . 2_556 ?
O50W Na10 Cl1 94.2(19) 2_556 2_556 ?
O12W Na10 Cl1 81.9(9) 2_556 2_556 ?
O55W Na10 Cl1 104.2(15) . 2_556 ?
O17W Na10 Na8 44.3(9) 2_556 2_556 ?
O25* Na10 Na8 111.6(9) . 2_556 ?
O50W Na10 Na8 122.5(19) 2_556 2_556 ?
O12W Na10 Na8 46.3(8) 2_556 2_556 ?
O55W Na10 Na8 125.2(15) . 2_556 ?
Cl1 Na10 Na8 60.7(5) 2_556 2_556 ?
O48' Na11 O28' 111.9(11) . 1_565 ?
O48' Na11 O19W 85.4(10) . . ?
O28' Na11 O19W 84.8(11) 1_565 . ?
O48' Na11 O38' 164.1(12) . 1_565 ?
O28' Na11 O38' 79.3(10) 1_565 1_565 ?
O19W Na11 O38' 107.5(11) . 1_565 ?
O48' Na11 O22W 81.5(11) . 1_565 ?
O28' Na11 O22W 86.4(11) 1_565 1_565 ?
O19W Na11 O22W 160.2(13) . 1_565 ?
O38' Na11 O22W 88.2(11) 1_565 1_565 ?
O48' Na11 O18' 76.2(9) . . ?
O28' Na11 O18' 168.0(11) 1_565 . ?
O19W Na11 O18' 87.1(10) . . ?
O38' Na11 O18' 94.7(10) 1_565 . ?
O22W Na11 O18' 103.9(11) 1_565 . ?
O48' Na11 Na12 119.2(8) . . ?
O28' Na11 Na12 68.6(8) 1_565 . ?
O19W Na11 Na12 34.2(7) . . ?
O38' Na11 Na12 74.9(8) 1_565 . ?
O22W Na11 Na12 151.8(10) 1_565 . ?
O18' Na11 Na12 99.9(8) . . ?
O48' Na11 Na13 66.4(8) . . ?
O28' Na11 Na13 118.4(9) 1_565 . ?
O19W Na11 Na13 148.2(9) . . ?
O38' Na11 Na13 98.6(9) 1_565 . ?
O22W Na11 Na13 32.4(8) 1_565 . ?
O18' Na11 Na13 72.6(7) . . ?
Na12 Na11 Na13 169.8(6) . . ?
O2W Na12 O19W 100.8(13) . . ?
O2W Na12 O218 150.9(13) . 1_565 ?
O19W Na12 O218 108.2(11) . 1_565 ?
O2W Na12 O18W 96.0(13) . . ?
O19W Na12 O18W 81.9(11) . . ?
O218 Na12 O18W 90.6(10) 1_565 . ?
O2W Na12 O239 82.6(12) . 1_565 ?
O19W Na12 O239 132.4(12) . 1_565 ?
O218 Na12 O239 76.1(9) 1_565 1_565 ?
O18W Na12 O239 145.5(11) . 1_565 ?
O2W Na12 O289 122.5(13) . 1_565 ?
O19W Na12 O289 78.2(10) . 1_565 ?
O218 Na12 O289 63.0(9) 1_565 1_565 ?
O18W Na12 O289 139.2(11) . 1_565 ?
O239 Na12 O289 61.4(9) 1_565 1_565 ?
O2W Na12 O213 89.0(11) . 1_565 ?
O19W Na12 O213 164.4(11) . 1_565 ?
O218 Na12 O213 63.2(8) 1_565 1_565 ?
O18W Na12 O213 85.1(9) . 1_565 ?
O239 Na12 O213 60.4(8) 1_565 1_565 ?
O289 Na12 O213 106.8(9) 1_565 1_565 ?
O2W Na12 W21 122.3(11) . 1_565 ?
O19W Na12 W21 133.8(10) . 1_565 ?
O218 Na12 W21 32.2(6) 1_565 1_565 ?
O18W Na12 W21 78.1(8) . 1_565 ?
O239 Na12 W21 73.9(7) 1_565 1_565 ?
O289 Na12 W21 90.7(7) 1_565 1_565 ?
O213 Na12 W21 33.6(5) 1_565 1_565 ?
O2W Na12 W28 156.0(11) . 1_565 ?
O19W Na12 W28 84.2(9) . 1_565 ?
O218 Na12 W28 31.8(6) 1_565 1_565 ?
O18W Na12 W28 108.0(9) . 1_565 ?
O239 Na12 W28 77.0(7) 1_565 1_565 ?
O289 Na12 W28 35.1(6) 1_565 1_565 ?
O213 Na12 W28 91.7(6) 1_565 1_565 ?
W21 Na12 W28 63.7(3) 1_565 1_565 ?
O2W Na12 W23 76.4(10) . 1_565 ?
O19W Na12 W23 161.6(10) . 1_565 ?
O218 Na12 W23 75.2(7) 1_565 1_565 ?
O18W Na12 W23 116.4(9) . 1_565 ?
O239 Na12 W23 29.7(6) 1_565 1_565 ?
O289 Na12 W23 88.0(7) 1_565 1_565 ?
O213 Na12 W23 32.9(5) 1_565 1_565 ?
W21 Na12 W23 57.4(3) 1_565 1_565 ?
W28 Na12 W23 91.4(4) 1_565 1_565 ?
O2W Na12 W29 98.8(11) . 1_565 ?
O19W Na12 W29 101.0(9) . 1_565 ?
O218 Na12 W29 73.6(7) 1_565 1_565 ?
O18W Na12 W29 164.1(9) . 1_565 ?
O239 Na12 W29 32.9(6) 1_565 1_565 ?
O289 Na12 W29 30.3(6) 1_565 1_565 ?
O213 Na12 W29 89.2(6) 1_565 1_565 ?
W21 Na12 W29 89.0(4) 1_565 1_565 ?
W28 Na12 W29 57.3(3) 1_565 1_565 ?
W23 Na12 W29 62.1(3) 1_565 1_565 ?
O2W Na12 Na11 131.1(11) . . ?
O19W Na12 Na11 35.9(8) . . ?
O218 Na12 Na11 77.1(7) 1_565 . ?
O18W Na12 Na11 64.4(8) . . ?
O239 Na12 Na11 139.0(9) 1_565 . ?
O289 Na12 Na11 78.9(7) 1_565 . ?
O213 Na12 Na11 129.5(7) 1_565 . ?
W21 Na12 Na11 98.1(5) 1_565 . ?
W28 Na12 Na11 64.0(4) 1_565 . ?
W23 Na12 Na11 152.3(6) 1_565 . ?
W29 Na12 Na11 109.1(5) 1_565 . ?
O68W Na13 O22W 96.5(16) . 1_565 ?
O68W Na13 O418 151.8(16) . . ?
O22W Na13 O418 104.9(12) 1_565 . ?
O68W Na13 O3W 114.5(16) . 1_565 ?
O22W Na13 O3W 82.5(12) 1_565 1_565 ?
O418 Na13 O3W 86.6(11) . 1_565 ?
O68W Na13 O67W 25.7(16) . 1_565 ?
O22W Na13 O67W 110.3(16) 1_565 1_565 ?
O418 Na13 O67W 144.6(16) . 1_565 ?
O3W Na13 O67W 94.1(16) 1_565 1_565 ?
O68W Na13 O439 73.7(15) . . ?
O22W Na13 O439 129.9(14) 1_565 . ?
O418 Na13 O439 78.5(11) . . ?
O3W Na13 O439 146.7(13) 1_565 . ?
O67W Na13 O439 81.9(15) 1_565 . ?
O68W Na13 O489 107.0(17) . . ?
O22W Na13 O489 73.6(12) 1_565 . ?
O418 Na13 O489 63.3(11) . . ?
O3W Na13 O489 133.9(13) 1_565 . ?
O67W Na13 O489 130.8(18) 1_565 . ?
O439 Na13 O489 63.6(12) . . ?
O68W Na13 O413 98.1(16) . . ?
O22W Na13 O413 164.3(14) 1_565 . ?
O418 Na13 O413 63.5(10) . . ?
O3W Na13 O413 86.2(11) 1_565 . ?
O67W Na13 O413 81.3(15) 1_565 . ?
O439 Na13 O413 60.6(11) . . ?
O489 Na13 O413 107.4(12) . . ?
O68W Na13 W41 131.1(14) . . ?
O22W Na13 W41 132.4(11) 1_565 . ?
O418 Na13 W41 32.0(6) . . ?
O3W Na13 W41 77.6(8) 1_565 . ?
O67W Na13 W41 113.9(14) 1_565 . ?
O439 Na13 W41 74.1(8) . . ?
O489 Na13 W41 90.2(10) . . ?
O413 Na13 W41 33.4(7) . . ?
O68W Na13 W48 140.9(15) . . ?
O22W Na13 W48 79.8(9) 1_565 . ?
O418 Na13 W48 32.5(6) . . ?
O3W Na13 W48 103.6(9) 1_565 . ?
O67W Na13 W48 160.7(15) 1_565 . ?
O439 Na13 W48 79.2(8) . . ?
O489 Na13 W48 34.4(8) . . ?
O413 Na13 W48 92.4(9) . . ?
W41 Na13 W48 64.0(4) . . ?
O68W Na13 W49 84.7(14) . . ?
O22W Na13 W49 96.1(10) 1_565 . ?
O418 Na13 W49 75.2(8) . . ?
O3W Na13 W49 160.8(10) 1_565 . ?
O67W Na13 W49 104.2(14) 1_565 . ?
O439 Na13 W49 35.3(7) . . ?
O489 Na13 W49 30.3(8) . . ?
O413 Na13 W49 91.0(9) . . ?
W41 Na13 W49 89.7(5) . . ?
W48 Na13 W49 57.5(3) . . ?
O68W Na13 W43 77.2(13) . . ?
O22W Na13 W43 158.0(11) 1_565 . ?
O418 Na13 W43 76.1(8) . . ?
O3W Na13 W43 119.3(10) 1_565 . ?
O67W Na13 W43 72.8(13) 1_565 . ?
O439 Na13 W43 28.1(7) . . ?
O489 Na13 W43 88.0(10) . . ?
O413 Na13 W43 34.1(7) . . ?
W41 Na13 W43 57.5(3) . . ?
W48 Na13 W43 91.8(5) . . ?
W49 Na13 W43 62.6(3) . . ?
O42W Na14 O15W 87(2) . 1_665 ?
O42W Na14 O26W 92(2) . 1_665 ?
O15W Na14 O26W 177.9(17) 1_665 1_665 ?
O42W Na14 O23W 109(2) . 1_665 ?
O15W Na14 O23W 87.6(13) 1_665 1_665 ?
O26W Na14 O23W 91.2(14) 1_665 1_665 ?
O42W Na14 O1W 85(2) . . ?
O15W Na14 O1W 95.5(13) 1_665 . ?
O26W Na14 O1W 86.1(15) 1_665 . ?
O23W Na14 O1W 166.0(14) 1_665 . ?
O42W Na14 O11W 164(2) . 1_665 ?
O15W Na14 O11W 85.0(13) 1_665 1_665 ?
O26W Na14 O11W 96.6(15) 1_665 1_665 ?
O23W Na14 O11W 84.4(11) 1_665 1_665 ?
O1W Na14 O11W 82.3(12) . 1_665 ?
O42W Na14 Na16 81.5(19) . 1_565 ?
O15W Na14 Na16 139.9(12) 1_665 1_565 ?
O26W Na14 Na16 41.4(12) 1_665 1_565 ?
O23W Na14 Na16 132.5(11) 1_665 1_565 ?
O1W Na14 Na16 45.5(9) . 1_565 ?
O11W Na14 Na16 96.1(10) 1_665 1_565 ?
O42W Na14 Na9 150.6(19) . 1_665 ?
O15W Na14 Na9 84.6(11) 1_665 1_665 ?
O26W Na14 Na9 95.7(13) 1_665 1_665 ?
O23W Na14 Na9 42.7(8) 1_665 1_665 ?
O1W Na14 Na9 123.8(11) . 1_665 ?
O11W Na14 Na9 41.7(7) 1_665 1_665 ?
Na16 Na14 Na9 121.9(8) 1_565 1_665 ?
O3W Na15 O9W 90.7(14) . . ?
O3W Na15 O8W 99.2(13) . 1_545 ?
O9W Na15 O8W 165.4(16) . 1_545 ?
O3W Na15 O4W 101.3(13) . . ?
O9W Na15 O4W 109.4(15) . . ?
O8W Na15 O4W 79.4(13) 1_545 . ?
O3W Na15 O35* 154.9(14) . 2_545 ?
O9W Na15 O35* 87.5(14) . 2_545 ?
O8W Na15 O35* 79.0(12) 1_545 2_545 ?
O4W Na15 O35* 102.9(13) . 2_545 ?
O3W Na15 O41' 72.6(11) . 1_545 ?
O9W Na15 O41' 84.6(13) . 1_545 ?
O8W Na15 O41' 88.0(11) 1_545 1_545 ?
O4W Na15 O41' 165.0(14) . 1_545 ?
O35* Na15 O41' 82.3(11) 2_545 1_545 ?
O3W Na15 W35 178.8(11) . 2_545 ?
O9W Na15 W35 90.3(12) . 2_545 ?
O8W Na15 W35 79.7(9) 1_545 2_545 ?
O4W Na15 W35 78.9(10) . 2_545 ?
O35* Na15 W35 24.6(7) 2_545 2_545 ?
O41' Na15 W35 106.9(8) 1_545 2_545 ?
O3W Na15 Na21 85.2(10) . . ?
O9W Na15 Na21 28.7(11) . . ?
O8W Na15 Na21 162.2(12) 1_545 . ?
O4W Na15 Na21 82.9(11) . . ?
O35* Na15 Na21 104.2(10) 2_545 . ?
O41' Na15 Na21 109.7(10) 1_545 . ?
W35 Na15 Na21 95.9(7) 2_545 . ?
O26W Na16 O44W 86(2) 1_655 2_656 ?
O26W Na16 O47W 173(2) 1_655 2_656 ?
O44W Na16 O47W 97(3) 2_656 2_656 ?
O26W Na16 O6W 87.0(17) 1_655 1_655 ?
O44W Na16 O6W 87(2) 2_656 1_655 ?
O47W Na16 O6W 87(2) 2_656 1_655 ?
O26W Na16 O1W 87.3(15) 1_655 1_545 ?
O44W Na16 O1W 169(2) 2_656 1_545 ?
O47W Na16 O1W 91(2) 2_656 1_545 ?
O6W Na16 O1W 101.0(15) 1_655 1_545 ?
O26W Na16 O71W 107(3) 1_655 . ?
O44W Na16 O71W 90(4) 2_656 . ?
O47W Na16 O71W 79(4) 2_656 . ?
O6W Na16 O71W 166(3) 1_655 . ?
O1W Na16 O71W 84(3) 1_545 . ?
O26W Na16 Na14 42.8(12) 1_655 1_545 ?
O44W Na16 Na14 126(2) 2_656 1_545 ?
O47W Na16 Na14 136(2) 2_656 1_545 ?
O6W Na16 Na14 101.9(13) 1_655 1_545 ?
O1W Na16 Na14 45.3(9) 1_545 1_545 ?
O71W Na16 Na14 91(3) . 1_545 ?
O33W Na17 O33W 180(3) . 2 ?
O33W Na17 O25W 87.0(18) . 2 ?
O33W Na17 O25W 93.0(18) 2 2 ?
O33W Na17 O25W 93.0(18) . . ?
O33W Na17 O25W 87.0(18) 2 . ?
O25W Na17 O25W 180(2) 2 . ?
O33W Na17 O5W 96.7(16) . . ?
O33W Na17 O5W 83.3(16) 2 . ?
O25W Na17 O5W 85.0(12) 2 . ?
O25W Na17 O5W 95.0(12) . . ?
O33W Na17 O5W 83.3(16) . 2 ?
O33W Na17 O5W 96.7(16) 2 2 ?
O25W Na17 O5W 95.0(12) 2 2 ?
O25W Na17 O5W 85.0(12) . 2 ?
O5W Na17 O5W 180.0(7) . 2 ?
O33W Na17 Na4 42.1(16) . 2 ?
O33W Na17 Na4 137.9(16) 2 2 ?
O25W Na17 Na4 50.3(12) 2 2 ?
O25W Na17 Na4 129.7(12) . 2 ?
O5W Na17 Na4 108.9(9) . 2 ?
O5W Na17 Na4 71.1(9) 2 2 ?
O33W Na17 Na4 137.9(16) . . ?
O33W Na17 Na4 42.1(16) 2 . ?
O25W Na17 Na4 129.7(12) 2 . ?
O25W Na17 Na4 50.3(12) . . ?
O5W Na17 Na4 71.1(9) . . ?
O5W Na17 Na4 108.9(9) 2 . ?
Na4 Na17 Na4 180.0(15) 2 . ?
O75W Na18 O31W 164(2) 2 2 ?
O75W Na18 O29W 91(2) 2 . ?
O31W Na18 O29W 77.7(19) 2 . ?
O75W Na18 O64W 104(2) 2 2 ?
O31W Na18 O64W 90(2) 2 2 ?
O29W Na18 O64W 101(2) . 2 ?
O75W Na18 O42' 95.2(19) 2 2 ?
O31W Na18 O42' 95.3(18) 2 2 ?
O29W Na18 O42' 173(2) . 2 ?
O64W Na18 O42' 79.3(17) 2 2 ?
O75W Na18 O34' 82.9(17) 2 2 ?
O31W Na18 O34' 88.2(17) 2 2 ?
O29W Na18 O34' 106.5(17) . 2 ?
O64W Na18 O34' 151(2) 2 2 ?
O42' Na18 O34' 72.4(13) 2 2 ?
O75W Na18 O63W 126(2) 2 2 ?
O31W Na18 O63W 69(2) 2 2 ?
O29W Na18 O63W 102(2) . 2 ?
O64W Na18 O63W 22.4(18) 2 2 ?
O42' Na18 O63W 76.0(19) 2 2 ?
O34' Na18 O63W 139(2) 2 2 ?
O75W Na18 O85W 72(2) 2 . ?
O31W Na18 O85W 109(3) 2 . ?
O29W Na18 O85W 53(2) . . ?
O64W Na18 O85W 60(2) 2 . ?
O42' Na18 O85W 131(2) 2 . ?
O34' Na18 O85W 146(2) 2 . ?
O63W Na18 O85W 75(3) 2 . ?
O6W3 Na19 O45* 97.2(12) . . ?
O6W3 Na19 O6W4 79.7(9) . . ?
O45* Na19 O6W4 156.0(12) . . ?
O6W3 Na19 O47* 154.9(12) . . ?
O45* Na19 O47* 77.7(12) . . ?
O6W4 Na19 O47* 95.1(10) . . ?
O6W3 Na19 Cl1 100.7(8) . . ?
O45* Na19 Cl1 107.6(10) . . ?
O6W4 Na19 Cl1 96.3(8) . . ?
O47* Na19 Cl1 104.2(9) . . ?
O6W3 Na19 As4 84.9(7) . . ?
O45* Na19 As4 71.7(9) . . ?
O6W4 Na19 As4 84.3(7) . . ?
O47* Na19 As4 70.2(8) . . ?
Cl1 Na19 As4 174.4(7) . . ?
O6W3 Na19 Na8 104.1(8) . . ?
O45* Na19 Na8 156.0(11) . . ?
O6W4 Na19 Na8 42.6(7) . . ?
O47* Na19 Na8 87.3(9) . . ?
Cl1 Na19 Na8 57.9(4) . . ?
As4 Na19 Na8 120.7(5) . . ?
O6W3 Na19 Na9 42.0(6) . . ?
O45* Na19 Na9 87.6(10) . . ?
O6W4 Na19 Na9 104.5(8) . . ?
O47* Na19 Na9 158.3(10) . . ?
Cl1 Na19 Na9 64.9(5) . . ?
As4 Na19 Na9 120.3(5) . . ?
Na8 Na19 Na9 100.8(5) . . ?
O6W3 Na19 Na1 43.9(7) . . ?
O45* Na19 Na1 140.5(10) . . ?
O6W4 Na19 Na1 44.6(6) . . ?
O47* Na19 Na1 139.4(9) . . ?
Cl1 Na19 Na1 80.1(5) . . ?
As4 Na19 Na1 104.0(5) . . ?
Na8 Na19 Na1 60.3(4) . . ?
Na9 Na19 Na1 60.0(4) . . ?
O41W Na20 O24W 170(3) . 1_545 ?
O41W Na20 O56W 91(3) . 1_655 ?
O24W Na20 O56W 81(2) 1_545 1_655 ?
O41W Na20 O36W 105(3) . . ?
O24W Na20 O36W 82(2) 1_545 . ?
O56W Na20 O36W 107(3) 1_655 . ?
O41W Na20 O19' 81(2) . 1_545 ?
O24W Na20 O19' 93.4(15) 1_545 1_545 ?
O56W Na20 O19' 87(2) 1_655 1_545 ?
O36W Na20 O19' 165(2) . 1_545 ?
O41W Na20 O18W 90(2) . 1_545 ?
O24W Na20 O18W 97.1(16) 1_545 1_545 ?
O56W Na20 O18W 168(2) 1_655 1_545 ?
O36W Na20 O18W 85(2) . 1_545 ?
O19' Na20 O18W 81.7(13) 1_545 1_545 ?
O41W Na20 Na23 140(2) . 1_655 ?
O24W Na20 Na23 38.5(12) 1_545 1_655 ?
O56W Na20 Na23 60(2) 1_655 1_655 ?
O36W Na20 Na23 64(2) . 1_655 ?
O19' Na20 Na23 120.3(14) 1_545 1_655 ?
O18W Na20 Na23 125.0(15) 1_545 1_655 ?
O54W Na21 O9W 174(3) 2_545 . ?
O54W Na21 O39' 88(3) 2_545 . ?
O9W Na21 O39' 89.2(18) . . ?
O54W Na21 O72W 87(4) 2_545 2_545 ?
O9W Na21 O72W 95(3) . 2_545 ?
O39' Na21 O72W 171(3) . 2_545 ?
O54W Na21 O37* 91(3) 2_545 2_545 ?
O9W Na21 O37* 94.8(18) . 2_545 ?
O39' Na21 O37* 97.5(17) . 2_545 ?
O72W Na21 O37* 90(3) 2_545 2_545 ?
O54W Na21 O67W 90(3) 2_545 . ?
O9W Na21 O67W 83.4(19) . . ?
O39' Na21 O67W 61.2(17) . . ?
O72W Na21 O67W 111(3) 2_545 . ?
O37* Na21 O67W 159(2) 2_545 . ?
O54W Na21 Na15 149(3) 2_545 . ?
O9W Na21 Na15 31.1(12) . . ?
O39' Na21 Na15 62.5(12) . . ?
O72W Na21 Na15 123(3) 2_545 . ?
O37* Na21 Na15 83.1(12) 2_545 . ?
O67W Na21 Na15 84.5(15) . . ?
O40W Na22 O32W 99(3) . . ?
O40W Na22 O74W 71(3) . 1_665 ?
O32W Na22 O74W 167(3) . 1_665 ?
O40W Na22 O13W 100(2) . 1_665 ?
O32W Na22 O13W 87(2) . 1_665 ?
O74W Na22 O13W 102(2) 1_665 1_665 ?
O40W Na22 O323 144(3) . 1_665 ?
O32W Na22 O323 94(2) . 1_665 ?
O74W Na22 O323 90(2) 1_665 1_665 ?
O13W Na22 O323 113.8(19) 1_665 1_665 ?
O40W Na22 W32 145(2) . 1_665 ?
O32W Na22 W32 114.0(18) . 1_665 ?
O74W Na22 W32 74.2(19) 1_665 1_665 ?
O13W Na22 W32 92.7(14) 1_665 1_665 ?
O323 Na22 W32 29.2(8) 1_665 1_665 ?
O24W Na23 O69W 133(3) 1_445 . ?
O24W Na23 O36' 120(2) 1_445 2_445 ?
O69W Na23 O36' 101(2) . 2_445 ?
O24W Na23 O60W 81(3) 1_445 2_445 ?
O69W Na23 O60W 85(3) . 2_445 ?
O36' Na23 O60W 79(3) 2_445 2_445 ?
O24W Na23 Na20 42.4(13) 1_445 1_455 ?
O69W Na23 Na20 92(2) . 1_455 ?
O36' Na23 Na20 160(2) 2_445 1_455 ?
O60W Na23 Na20 87(2) 2_445 1_455 ?
O26' Na24 O14' 169(3) . 2_656 ?
O26' Na24 O59W 83(4) . 2_656 ?
O14' Na24 O59W 93(4) 2_656 2_656 ?
O26' Na24 O57W 112(3) . . ?
O14' Na24 O57W 74(3) 2_656 . ?
O59W Na24 O57W 163(5) 2_656 . ?
O26' Na24 O86W 93(3) . 2_656 ?
O14' Na24 O86W 78(3) 2_656 2_656 ?
O59W Na24 O86W 96(4) 2_656 2_656 ?
O57W Na24 O86W 92(3) . 2_656 ?
O26' Na24 Na26 111(2) . 2_656 ?
O14' Na24 Na26 62.7(17) 2_656 2_656 ?
O59W Na24 Na26 33(4) 2_656 2_656 ?
O57W Na24 Na26 136(3) . 2_656 ?
O86W Na24 Na26 78(2) 2_656 2_656 ?
O89W Na25 O87W 106(3) . . ?
O89W Na25 O29' 100(3) . 2_546 ?
O87W Na25 O29' 82.1(19) . 2_546 ?
O89W Na25 O38W 90(4) . . ?
O87W Na25 O38W 162(3) . . ?
O29' Na25 O38W 104(2) 2_546 . ?
O89W Na25 O27* 87(3) . . ?
O87W Na25 O27* 92(2) . . ?
O29' Na25 O27* 172(2) 2_546 . ?
O38W Na25 O27* 80(2) . . ?
O89W Na25 O45W 167(4) . . ?
O87W Na25 O45W 74(2) . . ?
O29' Na25 O45W 92(2) 2_546 . ?
O38W Na25 O45W 89(3) . . ?
O27* Na25 O45W 81(2) . . ?
O89W Na25 O61W 84(3) . . ?
O87W Na25 O61W 50.3(19) . . ?
O29' Na25 O61W 131(2) 2_546 . ?
O38W Na25 O61W 125(3) . . ?
O27* Na25 O61W 45.4(14) . . ?
O45W Na25 O61W 87(2) . . ?
O59W Na26 O88W 93(6) . . ?
O59W Na26 O145 128(5) . . ?
O88W Na26 O145 84(4) . . ?
O59W Na26 O22' 83(5) . . ?
O88W Na26 O22' 172(4) . . ?
O145 Na26 O22' 92(2) . . ?
O59W Na26 O35W 104(5) . 1_655 ?
O88W Na26 O35W 102(4) . 1_655 ?
O145 Na26 O35W 127(3) . 1_655 ?
O22' Na26 O35W 86(3) . 1_655 ?
O59W Na26 W14 104(5) . . ?
O88W Na26 W14 103(4) . . ?
O145 Na26 W14 29.5(10) . . ?
O22' Na26 W14 71.0(17) . . ?
O35W Na26 W14 141(3) 1_655 . ?
O59W Na26 Na24 40(4) . 2_656 ?
O88W Na26 Na24 93(4) . 2_656 ?
O145 Na26 Na24 88(2) . 2_656 ?
O22' Na26 Na24 79.3(19) . 2_656 ?
O35W Na26 Na24 142(3) 1_655 2_656 ?
W14 Na26 Na24 65.1(14) . 2_656 ?
O43W Na27 O16W 90(3) . . ?
O43W Na27 O37W 169(4) . . ?
O16W Na27 O37W 96(3) . . ?
O43W Na27 O20W 105(3) . . ?
O16W Na27 O20W 86(2) . . ?
O37W Na27 O20W 84(3) . . ?
O43W Na27 O35W 111(4) . 1_655 ?
O16W Na27 O35W 72(2) . 1_655 ?
O37W Na27 O35W 63(3) . 1_655 ?
O20W Na27 O35W 137(3) . 1_655 ?
O43W Na27 Na7 102(3) . . ?
O16W Na27 Na7 42.9(13) . . ?
O37W Na27 Na7 89(2) . . ?
O20W Na27 Na7 43.3(12) . . ?
O35W Na27 Na7 106(2) 1_655 . ?
Na14 O1W Na16 89.2(12) . 1_565 ?
Na15 O3W Na13 128.4(14) . 1_545 ?
Na6 O5W Na17 121.0(13) . . ?
Na21 O9W Na15 120(2) . . ?
Na9 O11W Na14 94.3(11) . 1_445 ?
Na8 O12W Na10 87.3(11) . 2_556 ?
Na7 O16W Na27 93.5(19) . . ?
Na8 O17W Na10 91.1(12) . 2_556 ?
Na12 O18W Na20 126.0(14) . 1_565 ?
Na12 O19W Na11 109.9(12) . . ?
Na7 O20W Na27 89.9(17) . . ?
Na13 O22W Na11 113.5(14) 1_545 1_545 ?
Na14 O23W Na9 95.0(12) 1_445 . ?
Na23 O24W Na20 99.1(19) 1_665 1_565 ?
Na17 O25W Na4 80.0(15) . . ?
Na16 O26W Na14 95.8(18) 1_455 1_445 ?
Na4 O33W Na17 93(2) 2 . ?
Na26 O35W Na27 122(4) 1_455 1_455 ?
Na26 O59W Na24 107(7) . 2_656 ?
O64W O63W Na18 61(5) . 2 ?
O63W O64W Na4 130(6) . 2 ?
O63W O64W Na18 97(5) . 2 ?
Na4 O64W Na18 121(3) 2 2 ?
O68W O67W Na13 68(4) 1_545 1_545 ?
O68W O67W Na21 168(5) 1_545 . ?
Na13 O67W Na21 124(2) 1_545 . ?
O67W O68W Na13 87(4) 1_565 . ?
O5W3 W3 O6W3 97.0(11) . . ?
O5W3 W3 O1W3 104.4(11) . . ?
O6W3 W3 O1W3 93.3(10) . . ?
O5W3 W3 O3W3 91.7(12) . . ?
O6W3 W3 O3W3 104.2(11) . . ?
O1W3 W3 O3W3 154.6(11) . . ?
O5W3 W3 O4W3 169.8(12) . . ?
O6W3 W3 O4W3 89.1(11) . . ?
O1W3 W3 O4W3 83.3(10) . . ?
O3W3 W3 O4W3 78.8(11) . . ?
O5W3 W3 O2W3 88.4(12) . . ?
O6W3 W3 O2W3 171.8(10) . . ?
O1W3 W3 O2W3 79.3(10) . . ?
O3W3 W3 O2W3 81.7(11) . . ?
O4W3 W3 O2W3 86.5(11) . . ?
O5W3 W3 Na1 47.8(9) . . ?
O6W3 W3 Na1 49.2(8) . . ?
O1W3 W3 Na1 103.6(7) . . ?
O3W3 W3 Na1 101.8(8) . . ?
O4W3 W3 Na1 137.6(8) . . ?
O2W3 W3 Na1 135.9(8) . . ?
O5W3 W3 Na9 98.8(9) . . ?
O6W3 W3 Na9 45.9(7) . . ?
O1W3 W3 Na9 48.2(7) . . ?
O3W3 W3 Na9 149.1(8) . . ?
O4W3 W3 Na9 91.4(8) . . ?
O2W3 W3 Na9 127.3(8) . . ?
Na1 W3 Na9 66.3(4) . . ?
O5W3 W3 Na6 44.5(9) . . ?
O6W3 W3 Na6 99.9(8) . . ?
O1W3 W3 Na6 147.3(8) . . ?
O3W3 W3 Na6 47.7(9) . . ?
O4W3 W3 Na6 126.4(8) . . ?
O2W3 W3 Na6 88.3(8) . . ?
Na1 W3 Na6 65.4(4) . . ?
Na9 W3 Na6 131.6(4) . . ?
W3 O1W3 W32 145.1(13) . . ?
W3 O1W3 Na9 98.6(10) . . ?
W32 O1W3 Na9 102.8(10) . . ?
W34 O2W3 W3 152.4(16) . . ?
W42 O3W3 W3 143.3(15) . . ?
W42 O3W3 Na6 104.6(12) . . ?
W3 O3W3 Na6 99.3(11) . . ?
W44 O4W3 W3 157.9(17) . . ?
W3 O5W3 Na3 144.3(15) . . ?
W3 O5W3 Na6 107.3(12) . . ?
Na3 O5W3 Na6 98.4(11) . . ?
W3 O5W3 Na1 102.6(12) . . ?
Na3 O5W3 Na1 100.5(11) . . ?
Na6 O5W3 Na1 92.7(10) . . ?
W3 O6W3 Na19 145.9(13) . . ?
W3 O6W3 Na9 104.8(10) . . ?
Na19 O6W3 Na9 101.2(10) . . ?
W3 O6W3 Na1 100.9(10) . . ?
Na19 O6W3 Na1 99.4(9) . . ?
Na9 O6W3 Na1 92.5(8) . . ?
O1A3 As3 O3A3 95.7(12) . . ?
O1A3 As3 O2A3 96.2(12) . . ?
O3A3 As3 O2A3 100.4(12) . . ?
O1A3 As3 Na3 150.0(9) . . ?
O3A3 As3 Na3 104.0(9) . . ?
O2A3 As3 Na3 102.1(8) . . ?
As3 O1A3 W33 138.5(14) . . ?
As3 O1A3 W31 116.1(13) . . ?
W33 O1A3 W31 92.2(9) . . ?
As3 O1A3 W32 115.8(12) . . ?
W33 O1A3 W32 91.7(9) . . ?
W31 O1A3 W32 91.2(9) . . ?
As3 O2A3 W35 116.7(12) . . ?
As3 O2A3 W36 133.1(12) . . ?
W35 O2A3 W36 93.3(9) . . ?
As3 O2A3 W34 120.5(12) . . ?
W35 O2A3 W34 92.6(8) . . ?
W36 O2A3 W34 91.0(8) . . ?
As3 O3A3 W37 116.3(12) . . ?
As3 O3A3 W39 133.0(14) . . ?
W37 O3A3 W39 93.5(9) . . ?
As3 O3A3 W38 120.9(13) . . ?
W37 O3A3 W38 91.6(9) . . ?
W39 O3A3 W38 91.5(9) . . ?
O31' W31 O318 104.2(12) . . ?
O31' W31 O313 99.4(12) . . ?
O318 W31 O313 90.2(12) . . ?
O31' W31 O3W2 103.1(12) . . ?
O318 W31 O3W2 89.3(11) . . ?
O313 W31 O3W2 156.9(12) . . ?
O31' W31 O312 96.6(12) . . ?
O318 W31 O312 159.1(11) . . ?
O313 W31 O312 87.2(11) . . ?
O3W2 W31 O312 85.0(11) . . ?
O31' W31 O1A3 168.6(11) . . ?
O318 W31 O1A3 85.7(10) . . ?
O313 W31 O1A3 74.7(10) . . ?
O3W2 W31 O1A3 82.2(10) . . ?
O312 W31 O1A3 73.6(10) . . ?
O31' W31 Na9 86.0(9) . . ?
O318 W31 Na9 133.5(8) . . ?
O313 W31 Na9 133.4(9) . . ?
O3W2 W31 Na9 44.4(9) . . ?
O312 W31 Na9 46.3(8) . . ?
O1A3 W31 Na9 91.0(7) . . ?
O32' W32 O324 103.2(13) . . ?
O32' W32 O312 95.5(12) . . ?
O324 W32 O312 161.3(12) . . ?
O32' W32 O323 98.8(13) . . ?
O324 W32 O323 90.0(13) . . ?
O312 W32 O323 87.6(12) . . ?
O32' W32 O1W3 102.5(11) . . ?
O324 W32 O1W3 88.8(11) . . ?
O312 W32 O1W3 86.6(10) . . ?
O323 W32 O1W3 158.4(12) . . ?
O32' W32 O1A3 168.7(11) . . ?
O324 W32 O1A3 86.6(11) . . ?
O312 W32 O1A3 74.9(10) . . ?
O323 W32 O1A3 75.4(11) . . ?
O1W3 W32 O1A3 83.0(9) . . ?
O32' W32 Na9 85.2(9) . . ?
O324 W32 Na9 133.5(9) . . ?
O312 W32 Na9 46.9(8) . . ?
O323 W32 Na9 134.4(9) . . ?
O1W3 W32 Na9 45.1(7) . . ?
O1A3 W32 Na9 92.1(7) . . ?
O32' W32 Na22 58.3(11) . 1_445 ?
O324 W32 Na22 96.1(10) . 1_445 ?
O312 W32 Na22 94.2(10) . 1_445 ?
O323 W32 Na22 40.6(11) . 1_445 ?
O1W3 W32 Na22 160.8(9) . 1_445 ?
O1A3 W32 Na22 115.7(9) . 1_445 ?
Na9 W32 Na22 125.5(6) . 1_445 ?
O33' W33 O339 102.5(14) . . ?
O33' W33 O336 104.5(15) . . ?
O339 W33 O336 91.4(14) . . ?
O33' W33 O323 96.3(14) . . ?
O339 W33 O323 160.3(13) . . ?
O336 W33 O323 89.3(14) . . ?
O33' W33 O313 96.4(14) . . ?
O339 W33 O313 89.5(12) . . ?
O336 W33 O313 158.4(13) . . ?
O323 W33 O313 82.8(12) . . ?
O33' W33 O1A3 167.7(13) . . ?
O339 W33 O1A3 85.1(11) . . ?
O336 W33 O1A3 84.7(12) . . ?
O323 W33 O1A3 75.3(11) . . ?
O313 W33 O1A3 73.9(10) . . ?
O34' W34 O2W3 102.9(14) . . ?
O34' W34 O345 100.9(14) . . ?
O2W3 W34 O345 95.6(13) . . ?
O34' W34 O324 102.1(14) . . ?
O2W3 W34 O324 87.6(12) . . ?
O345 W34 O324 155.4(12) . . ?
O34' W34 O346 93.9(15) . . ?
O2W3 W34 O346 162.2(13) . . ?
O345 W34 O346 87.0(14) . . ?
O324 W34 O346 83.0(13) . . ?
O34' W34 O2A3 165.5(12) . . ?
O2W3 W34 O2A3 90.7(11) . . ?
O345 W34 O2A3 72.4(11) . . ?
O324 W34 O2A3 83.2(10) . . ?
O346 W34 O2A3 73.2(12) . . ?
O35* W35 O35' 103.2(13) . . ?
O35* W35 O357 102.4(13) . . ?
O35' W35 O357 94.6(12) . . ?
O35* W35 O345 97.6(13) . . ?
O35' W35 O345 92.1(12) . . ?
O357 W35 O345 156.8(12) . . ?
O35* W35 O356 92.1(14) . . ?
O35' W35 O356 164.6(14) . . ?
O357 W35 O356 83.8(13) . . ?
O345 W35 O356 83.9(13) . . ?
O35* W35 O2A3 164.0(12) . . ?
O35' W35 O2A3 90.7(11) . . ?
O357 W35 O2A3 84.1(10) . . ?
O345 W35 O2A3 73.6(10) . . ?
O356 W35 O2A3 73.9(12) . . ?
O35* W35 Na15 38.6(11) . 2_545 ?
O35' W35 Na15 122.7(10) . 2_545 ?
O357 W35 Na15 68.5(9) . 2_545 ?
O345 W35 Na15 125.0(9) . 2_545 ?
O356 W35 Na15 71.0(11) . 2_545 ?
O2A3 W35 Na15 137.1(7) . 2_545 ?
O36' W36 O356 102.9(17) . . ?
O36' W36 O369 103.0(15) . . ?
O356 W36 O369 90.9(15) . . ?
O36' W36 O346 98.3(16) . . ?
O356 W36 O346 95.6(16) . . ?
O369 W36 O346 155.7(14) . . ?
O36' W36 O336 97.3(16) . . ?
O356 W36 O336 159.6(15) . . ?
O369 W36 O336 81.8(13) . . ?
O346 W36 O336 84.1(14) . . ?
O36' W36 O2A3 172.9(13) . . ?
O356 W36 O2A3 76.0(13) . . ?
O369 W36 O2A3 84.0(10) . . ?
O346 W36 O2A3 74.9(12) . . ?
O336 W36 O2A3 84.2(11) . . ?
O37* W37 O37' 105.1(13) . . ?
O37* W37 O357 102.0(12) . . ?
O37' W37 O357 90.6(12) . . ?
O37* W37 O378 98.6(11) . . ?
O37' W37 O378 94.7(11) . . ?
O357 W37 O378 156.6(10) . . ?
O37* W37 O379 96.0(11) . . ?
O37' W37 O379 158.9(11) . . ?
O357 W37 O379 83.8(10) . . ?
O378 W37 O379 83.1(9) . . ?
O37* W37 O3A3 165.3(11) . . ?
O37' W37 O3A3 88.3(11) . . ?
O357 W37 O3A3 83.5(10) . . ?
O378 W37 O3A3 73.8(9) . . ?
O379 W37 O3A3 70.9(9) . . ?
O4W2 W38 O38' 105.1(12) . . ?
O4W2 W38 O378 96.9(11) . . ?
O38' W38 O378 101.5(12) . . ?
O4W2 W38 O318 85.3(11) . . ?
O38' W38 O318 102.4(12) . . ?
O378 W38 O318 154.6(10) . . ?
O4W2 W38 O389 159.3(11) . . ?
O38' W38 O389 93.7(12) . . ?
O378 W38 O389 87.4(10) . . ?
O318 W38 O389 82.4(11) . . ?
O4W2 W38 O3A3 90.0(10) . . ?
O38' W38 O3A3 164.6(11) . . ?
O378 W38 O3A3 73.3(9) . . ?
O318 W38 O3A3 81.4(10) . . ?
O389 W38 O3A3 71.8(10) . . ?
O39' W39 O379 103.6(14) . . ?
O39' W39 O389 99.3(14) . . ?
O379 W39 O389 92.9(11) . . ?
O39' W39 O369 102.0(14) . . ?
O379 W39 O369 92.1(12) . . ?
O389 W39 O369 156.2(12) . . ?
O39' W39 O339 96.9(14) . . ?
O379 W39 O339 159.3(11) . . ?
O389 W39 O339 86.4(12) . . ?
O369 W39 O339 80.7(12) . . ?
O39' W39 O3A3 172.9(13) . . ?
O379 W39 O3A3 74.3(10) . . ?
O389 W39 O3A3 74.2(10) . . ?
O369 W39 O3A3 84.9(11) . . ?
O339 W39 O3A3 85.6(10) . . ?
W34 O34' Na18 130.6(18) . 2 ?
W35 O35' Na3 142.4(15) . . ?
W35 O35* Na15 116.8(15) . 2_545 ?
W36 O36' Na23 151(2) . 2_445 ?
W37 O37' Na3 148.2(15) . . ?
W37 O37* Na21 153.7(17) . 2_545 ?
W38 O38' Na11 132.3(15) . 1_545 ?
W39 O39' Na21 156(2) . . ?
W32 O312 W31 120.3(14) . . ?
W32 O312 Na9 101.7(11) . . ?
W31 O312 Na9 101.2(11) . . ?
W31 O313 W33 119.1(14) . . ?
W31 O318 W38 147.7(14) . . ?
W32 O323 W33 117.5(16) . . ?
W32 O323 Na22 110.2(16) . 1_445 ?
W33 O323 Na22 132.3(16) . 1_445 ?
W32 O324 W34 146.4(16) . . ?
W33 O336 W36 147.8(19) . . ?
W33 O339 W39 148.4(16) . . ?
W34 O345 W35 120.7(15) . . ?
W36 O346 W34 120.4(18) . . ?
W36 O356 W35 116.7(19) . . ?
W35 O357 W37 146.7(15) . . ?
W36 O369 W39 160.2(18) . . ?
W38 O378 W37 120.7(12) . . ?
W39 O379 W37 121.3(13) . . ?
W39 O389 W38 122.0(13) . . ?
O6W4 W4 O5W4 98.7(10) . . ?
O6W4 W4 O1W4 92.7(10) . . ?
O5W4 W4 O1W4 103.2(10) . . ?
O6W4 W4 O3W4 105.6(10) . . ?
O5W4 W4 O3W4 93.7(10) . . ?
O1W4 W4 O3W4 152.9(9) . . ?
O6W4 W4 O2W4 168.6(10) . . ?
O5W4 W4 O2W4 88.8(9) . . ?
O1W4 W4 O2W4 77.0(9) . . ?
O3W4 W4 O2W4 82.4(9) . . ?
O6W4 W4 O4W4 88.9(10) . . ?
O5W4 W4 O4W4 170.1(9) . . ?
O1W4 W4 O4W4 82.6(9) . . ?
O3W4 W4 O4W4 78.1(9) . . ?
O2W4 W4 O4W4 84.8(9) . . ?
O6W4 W4 Na8 43.7(8) . . ?
O5W4 W4 Na8 99.4(7) . . ?
O1W4 W4 Na8 49.8(7) . . ?
O3W4 W4 Na8 147.9(7) . . ?
O2W4 W4 Na8 126.7(7) . . ?
O4W4 W4 Na8 90.5(7) . . ?
O6W4 W4 Na1 48.5(8) . . ?
O5W4 W4 Na1 50.2(7) . . ?
O1W4 W4 Na1 103.6(7) . . ?
O3W4 W4 Na1 103.4(7) . . ?
O2W4 W4 Na1 138.5(7) . . ?
O4W4 W4 Na1 136.7(7) . . ?
Na8 W4 Na1 65.1(4) . . ?
O6W4 W4 Na6 99.4(8) . . ?
O5W4 W4 Na6 44.9(8) . . ?
O1W4 W4 Na6 147.1(7) . . ?
O3W4 W4 Na6 49.9(7) . . ?
O2W4 W4 Na6 92.0(7) . . ?
O4W4 W4 Na6 127.8(7) . . ?
Na8 W4 Na6 129.7(4) . . ?
Na1 W4 Na6 64.6(4) . . ?
W11 O1W4 W4 146.4(12) . . ?
W11 O1W4 Na8 101.5(9) . . ?
W4 O1W4 Na8 96.9(9) . . ?
W18 O2W4 W4 156.2(13) . . ?
W41 O3W4 W4 146.7(13) . . ?
W41 O3W4 Na6 102.8(10) . . ?
W4 O3W4 Na6 97.0(9) . . ?
W48 O4W4 W4 154.2(13) . . ?
W4 O5W4 Na2 148.9(12) . . ?
W4 O5W4 Na6 106.4(10) . . ?
Na2 O5W4 Na6 99.4(10) . . ?
W4 O5W4 Na1 99.9(10) . . ?
Na2 O5W4 Na1 97.3(9) . . ?
Na6 O5W4 Na1 89.8(8) . . ?
W4 O6W4 Na19 145.3(13) . . ?
W4 O6W4 Na8 108.0(11) . . ?
Na19 O6W4 Na8 99.0(10) . . ?
W4 O6W4 Na1 102.5(10) . . ?
Na19 O6W4 Na1 97.9(9) . . ?
Na8 O6W4 Na1 92.2(9) . . ?
O3A4 As4 O1A4 97.5(12) . . ?
O3A4 As4 O2A4 98.9(13) . . ?
O1A4 As4 O2A4 96.8(13) . . ?
O3A4 As4 Na19 103.5(9) . . ?
O1A4 As4 Na19 148.8(9) . . ?
O2A4 As4 Na19 102.4(10) . . ?
As4 O1A4 W42 115.9(13) . . ?
As4 O1A4 W43 134.9(15) . . ?
W42 O1A4 W43 94.1(10) . . ?
As4 O1A4 W41 114.9(13) . . ?
W42 O1A4 W41 94.2(10) . . ?
W43 O1A4 W41 94.0(10) . . ?
As4 O2A4 W45 115.7(15) . . ?
As4 O2A4 W46 132.2(16) . . ?
W45 O2A4 W46 95.6(12) . . ?
As4 O2A4 W44 118.3(16) . . ?
W45 O2A4 W44 93.7(12) . . ?
W46 O2A4 W44 92.8(11) . . ?
As4 O3A4 W47 116.4(13) . . ?
As4 O3A4 W49 133.1(14) . . ?
W47 O3A4 W49 94.6(10) . . ?
As4 O3A4 W48 119.6(13) . . ?
W47 O3A4 W48 92.4(10) . . ?
W49 O3A4 W48 91.2(9) . . ?
O41' W41 O418 101.4(12) . . ?
O41' W41 O3W4 104.5(11) . . ?
O418 W41 O3W4 88.2(10) . . ?
O41' W41 O413 98.2(13) . . ?
O418 W41 O413 90.2(12) . . ?
O3W4 W41 O413 157.1(12) . . ?
O41' W41 O412 95.8(12) . . ?
O418 W41 O412 162.8(11) . . ?
O3W4 W41 O412 86.6(10) . . ?
O413 W41 O412 88.2(12) . . ?
O41' W41 O1A4 167.2(12) . . ?
O418 W41 O1A4 89.0(10) . . ?
O3W4 W41 O1A4 83.1(10) . . ?
O413 W41 O1A4 74.1(12) . . ?
O412 W41 O1A4 74.1(11) . . ?
O41' W41 Na13 90.8(10) . . ?
O418 W41 Na13 42.2(8) . . ?
O3W4 W41 Na13 130.4(8) . . ?
O413 W41 Na13 51.1(10) . . ?
O412 W41 Na13 139.3(9) . . ?
O1A4 W41 Na13 92.0(8) . . ?
O41' W41 Na6 86.6(10) . . ?
O418 W41 Na6 134.4(8) . . ?
O3W4 W41 Na6 46.7(7) . . ?
O413 W41 Na6 133.5(10) . . ?
O412 W41 Na6 45.3(8) . . ?
O1A4 W41 Na6 91.4(7) . . ?
Na13 W41 Na6 175.1(4) . . ?
O42' W42 O424 101.0(15) . . ?
O42' W42 O423 98.1(16) . . ?
O424 W42 O423 87.1(14) . . ?
O42' W42 O3W3 104.3(14) . . ?
O424 W42 O3W3 90.5(12) . . ?
O423 W42 O3W3 157.6(14) . . ?
O42' W42 O412 97.6(14) . . ?
O424 W42 O412 161.4(12) . . ?
O423 W42 O412 90.3(14) . . ?
O3W3 W42 O412 84.8(11) . . ?
O42' W42 O1A4 169.0(13) . . ?
O424 W42 O1A4 86.0(12) . . ?
O423 W42 O1A4 73.7(13) . . ?
O3W3 W42 O1A4 83.8(10) . . ?
O412 W42 O1A4 75.5(11) . . ?
O42' W42 Na6 88.6(12) . . ?
O424 W42 Na6 134.7(9) . . ?
O423 W42 Na6 135.7(11) . . ?
O3W3 W42 Na6 44.4(8) . . ?
O412 W42 Na6 45.4(8) . . ?
O1A4 W42 Na6 92.4(7) . . ?
O43' W43 O436 101(2) . . ?
O43' W43 O439 101.4(19) . . ?
O436 W43 O439 94.0(16) . . ?
O43' W43 O423 97(2) . . ?
O436 W43 O423 87.2(16) . . ?
O439 W43 O423 160.6(14) . . ?
O43' W43 O413 99.3(19) . . ?
O436 W43 O413 158.9(15) . . ?
O439 W43 O413 87.5(13) . . ?
O423 W43 O413 84.6(14) . . ?
O43' W43 O1A4 167.6(18) . . ?
O436 W43 O1A4 86.3(14) . . ?
O439 W43 O1A4 87.9(12) . . ?
O423 W43 O1A4 72.8(13) . . ?
O413 W43 O1A4 72.7(11) . . ?
O43' W43 Na13 92.0(17) . . ?
O436 W43 Na13 135.7(13) . . ?
O439 W43 Na13 41.7(10) . . ?
O423 W43 Na13 133.2(11) . . ?
O413 W43 Na13 48.6(10) . . ?
O1A4 W43 Na13 89.5(7) . . ?
O44' W44 O4W3 103.7(16) . . ?
O44' W44 O424 103.7(16) . . ?
O4W3 W44 O424 85.0(13) . . ?
O44' W44 O445 100.2(17) . . ?
O4W3 W44 O445 97.9(15) . . ?
O424 W44 O445 154.5(14) . . ?
O44' W44 O446 94.3(17) . . ?
O4W3 W44 O446 160.1(14) . . ?
O424 W44 O446 82.3(14) . . ?
O445 W44 O446 87.2(15) . . ?
O44' W44 O2A4 163.5(16) . . ?
O4W3 W44 O2A4 92.1(12) . . ?
O424 W44 O2A4 82.3(12) . . ?
O445 W44 O2A4 72.3(14) . . ?
O446 W44 O2A4 71.0(13) . . ?
O45' W45 O45* 105.5(19) . . ?
O45' W45 O457 103.5(19) . . ?
O45* W45 O457 95.4(16) . . ?
O45' W45 O445 93.4(19) . . ?
O45* W45 O445 91.5(16) . . ?
O457 W45 O445 159.2(16) . . ?
O45' W45 O456 89.9(19) . . ?
O45* W45 O456 164.5(16) . . ?
O457 W45 O456 82.9(16) . . ?
O445 W45 O456 85.2(16) . . ?
O45' W45 O2A4 160.5(17) . . ?
O45* W45 O2A4 90.4(14) . . ?
O457 W45 O2A4 85.7(15) . . ?
O445 W45 O2A4 74.7(14) . . ?
O456 W45 O2A4 74.1(14) . . ?
O46' W46 O446 100(2) . . ?
O46' W46 O469 101(2) . . ?
O446 W46 O469 156.7(18) . . ?
O46' W46 O456 104(2) . . ?
O446 W46 O456 93.7(17) . . ?
O469 W46 O456 92.3(18) . . ?
O46' W46 O436 97(2) . . ?
O446 W46 O436 85.1(16) . . ?
O469 W46 O436 81.2(17) . . ?
O456 W46 O436 158.9(16) . . ?
O46' W46 O2A4 173.3(18) . . ?
O446 W46 O2A4 74.4(14) . . ?
O469 W46 O2A4 85.8(16) . . ?
O456 W46 O2A4 73.8(15) . . ?
O436 W46 O2A4 85.6(13) . . ?
O47* W47 O47' 103.3(16) . . ?
O47* W47 O457 95.6(16) . . ?
O47' W47 O457 101.8(18) . . ?
O47* W47 O478 92.2(13) . . ?
O47' W47 O478 97.9(16) . . ?
O457 W47 O478 156.6(15) . . ?
O47* W47 O479 162.9(14) . . ?
O47' W47 O479 93.6(16) . . ?
O457 W47 O479 83.6(16) . . ?
O478 W47 O479 82.6(13) . . ?
O47* W47 O3A4 88.3(12) . . ?
O47' W47 O3A4 165.5(14) . . ?
O457 W47 O3A4 85.6(14) . . ?
O478 W47 O3A4 72.6(11) . . ?
O479 W47 O3A4 74.6(12) . . ?
O48' W48 O4W4 102.3(11) . . ?
O48' W48 O478 101.7(12) . . ?
O4W4 W48 O478 96.5(12) . . ?
O48' W48 O418 100.7(11) . . ?
O4W4 W48 O418 86.8(10) . . ?
O478 W48 O418 156.1(11) . . ?
O48' W48 O489 96.9(13) . . ?
O4W4 W48 O489 159.5(13) . . ?
O478 W48 O489 86.3(14) . . ?
O418 W48 O489 82.8(13) . . ?
O48' W48 O3A4 166.7(11) . . ?
O4W4 W48 O3A4 90.2(10) . . ?
O478 W48 O3A4 72.1(11) . . ?
O418 W48 O3A4 84.2(10) . . ?
O489 W48 O3A4 71.2(12) . . ?
O48' W48 Na13 85.4(9) . . ?
O4W4 W48 Na13 127.8(8) . . ?
O478 W48 Na13 132.9(10) . . ?
O418 W48 Na13 41.4(8) . . ?
O489 W48 Na13 46.6(11) . . ?
O3A4 W48 Na13 90.4(7) . . ?
O49' W49 O489 101(2) . . ?
O49' W49 O469 100(2) . . ?
O489 W49 O469 156.4(17) . . ?
O49' W49 O479 100(2) . . ?
O489 W49 O479 92.9(15) . . ?
O469 W49 O479 92.9(17) . . ?
O49' W49 O439 99.3(19) . . ?
O489 W49 O439 85.6(14) . . ?
O469 W49 O439 81.4(15) . . ?
O479 W49 O439 160.7(13) . . ?
O49' W49 O3A4 172.4(19) . . ?
O489 W49 O3A4 74.5(13) . . ?
O469 W49 O3A4 85.1(15) . . ?
O479 W49 O3A4 74.5(12) . . ?
O439 W49 O3A4 86.6(11) . . ?
O49' W49 Na13 91.3(18) . . ?
O489 W49 Na13 44.3(12) . . ?
O469 W49 Na13 125.7(14) . . ?
O479 W49 Na13 137.2(11) . . ?
O439 W49 Na13 44.3(9) . . ?
O3A4 W49 Na13 89.7(7) . . ?
W41 O41' Na15 131.6(14) . 1_565 ?
W42 O42' Na18 125.6(19) . 2 ?
W45 O45* Na19 144.8(18) . . ?
W47 O47* Na19 146.1(16) . . ?
W48 O48' Na11 145.7(14) . . ?
W42 O412 W41 116.1(14) . . ?
W42 O412 Na6 102.7(11) . . ?
W41 O412 Na6 102.4(12) . . ?
W41 O413 W43 118.9(16) . . ?
W41 O413 Na13 95.6(13) . . ?
W43 O413 Na13 97.3(13) . . ?
W41 O418 W48 145.3(13) . . ?
W41 O418 Na13 105.8(12) . . ?
W48 O418 Na13 106.1(12) . . ?
W42 O423 W43 119.2(19) . . ?
W42 O424 W44 147.1(17) . . ?
W43 O436 W46 148(2) . . ?
W43 O439 W49 144.8(17) . . ?
W43 O439 Na13 110.2(14) . . ?
W49 O439 Na13 100.4(12) . . ?
W44 O445 W45 118.7(19) . . ?
W46 O446 W44 121.6(19) . . ?
W46 O456 W45 116(2) . . ?
W47 O457 W45 142(2) . . ?
W46 O469 W49 160(3) . . ?
W48 O478 W47 122.0(15) . . ?
W49 O479 W47 116.2(17) . . ?
W49 O489 W48 122.8(18) . . ?
W49 O489 Na13 105.4(16) . . ?
W48 O489 Na13 99.0(15) . . ?

loop_
_geom_bond_atom_site_label_1
_geom_bond_atom_site_label_2
_geom_bond_distance
_geom_bond_site_symmetry_2
_geom_bond_publ_flag
W1 O5W1 1.76(2) . ?
W1 O6W1 1.76(3) . ?
W1 O1W1 1.942(19) . ?
W1 O3W1 1.96(2) . ?
W1 O4W1 2.15(2) . ?
W1 O2W1 2.16(2) . ?
W1 Na8 3.469(17) . ?
W1 Na1 3.472(15) . ?
W1 Na7 3.531(18) . ?
O1W1 W12 1.927(19) . ?
O1W1 Na8 2.60(3) . ?
O2W1 W14 1.77(2) . ?
O3W1 W22 1.90(2) . ?
O3W1 Na7 2.69(3) . ?
O4W1 W24 1.81(2) . ?
O5W1 Na2 2.30(3) . ?
O5W1 Na7 2.61(3) . ?
O5W1 Na1 2.64(3) . ?
O6W1 Na5 2.27(3) . ?
O6W1 Na8 2.62(3) . ?
O6W1 Na1 2.73(3) . ?
As1 O2A1 1.79(2) . ?
As1 O3A1 1.792(19) . ?
As1 O1A1 1.81(2) . ?
As1 Na2 3.198(14) . ?
O1A1 W13 2.298(19) . ?
O1A1 W11 2.31(2) . ?
O1A1 W12 2.337(19) . ?
O2A1 W15 2.32(2) . ?
O2A1 W16 2.36(2) . ?
O2A1 W14 2.42(2) . ?
O3A1 W17 2.28(2) . ?
O3A1 W19 2.382(19) . ?
O3A1 W18 2.434(19) . ?
W11 O11' 1.72(3) . ?
W11 O113 1.90(2) . ?
W11 O118 1.90(2) . ?
W11 O1W4 1.92(2) . ?
W11 O112 1.95(2) . ?
W11 Na8 3.607(16) . ?
W12 O12' 1.73(3) . ?
W12 O124 1.85(2) . ?
W12 O123 1.93(2) . ?
W12 O112 1.97(2) . ?
W12 Na8 3.604(17) . ?
W13 O13' 1.71(3) . ?
W13 O136 1.85(2) . ?
W13 O139 1.89(2) . ?
W13 O113 1.97(2) . ?
W13 O123 1.97(2) . ?
W14 O14' 1.71(3) . ?
W14 O145 1.90(2) . ?
W14 O124 2.00(2) . ?
W14 O146 2.04(2) . ?
W14 Na26 3.60(7) . ?
W15 O15' 1.74(3) . ?
W15 O15* 1.75(2) . ?
W15 O157 1.93(2) . ?
W15 O145 1.97(2) . ?
W15 O156 2.10(2) . ?
W16 O16' 1.68(3) . ?
W16 O146 1.87(2) . ?
W16 O156 1.88(3) . ?
W16 O169 1.93(2) . ?
W16 O136 2.02(2) . ?
W17 O17' 1.73(3) . ?
W17 O17* 1.76(3) . ?
W17 O157 1.92(2) . ?
W17 O178 2.02(2) . ?
W17 O179 2.11(2) . ?
W18 O18' 1.76(2) . ?
W18 O2W4 1.81(2) . ?
W18 O178 1.88(2) . ?
W18 O118 1.94(2) . ?
W18 O189 2.02(2) . ?
W19 O19' 1.73(2) . ?
W19 O179 1.85(2) . ?
W19 O169 1.90(2) . ?
W19 O189 1.90(2) . ?
W19 O139 1.96(2) . ?
O14' Na24 2.29(6) 2_656 ?
O15* Na2 2.35(3) . ?
O17* Na2 2.31(3) . ?
O18' Na11 2.65(3) . ?
O19' Na20 2.52(4) 1_565 ?
O112 Na8 2.63(3) . ?
O145 Na26 2.45(7) . ?
W2 O6W2 1.74(3) . ?
W2 O5W2 1.75(2) . ?
W2 O1W2 1.92(2) . ?
W2 O3W2 1.95(3) . ?
W2 O2W2 2.13(3) . ?
W2 O4W2 2.20(3) . ?
W2 Na9 3.475(15) . ?
W2 Na7 3.502(18) . ?
W2 Na1 3.530(15) . ?
O1W2 W21 1.93(2) . ?
O1W2 Na7 2.72(3) . ?
O2W2 W28 1.80(3) . ?
O3W2 W31 1.92(3) . ?
O3W2 Na9 2.63(3) . ?
O4W2 W38 1.74(3) . ?
O5W2 Na3 2.31(3) . ?
O5W2 Na7 2.57(3) . ?
O5W2 Na1 2.72(3) . ?
O6W2 Na5 2.31(3) . ?
O6W2 Na9 2.58(3) . ?
O6W2 Na1 2.73(3) . ?
As2 O1A2 1.76(2) . ?
As2 O3A2 1.81(2) . ?
As2 O2A2 1.82(2) . ?
As2 Na5 3.147(14) . ?
O1A2 W21 2.34(2) . ?
O1A2 W22 2.34(2) . ?
O1A2 W23 2.36(2) . ?
O2A2 W25 2.28(2) . ?
O2A2 W26 2.34(2) . ?
O2A2 W24 2.42(2) . ?
O3A2 W27 2.26(2) . ?
O3A2 W28 2.40(2) . ?
O3A2 W29 2.41(2) . ?
W21 O21' 1.72(2) . ?
W21 O218 1.91(2) . ?
W21 O213 1.93(2) . ?
W21 O212 1.95(2) . ?
W21 Na12 3.461(17) 1_545 ?
W21 Na7 3.627(17) . ?
W22 O22' 1.69(2) . ?
W22 O224 1.88(2) . ?
W22 O223 1.92(2) . ?
W22 O212 1.97(2) . ?
W22 Na7 3.634(18) . ?
W23 O23' 1.73(3) . ?
W23 O239 1.86(2) . ?
W23 O236 1.88(2) . ?
W23 O213 1.98(2) . ?
W23 O223 1.99(2) . ?
W23 Na12 3.593(17) 1_545 ?
W24 O24' 1.74(3) . ?
W24 O245 1.91(2) . ?
W24 O224 1.98(2) . ?
W24 O246 2.04(2) . ?
W25 O25* 1.74(3) . ?
W25 O25' 1.76(2) . ?
W25 O257 1.95(2) . ?
W25 O245 1.98(2) . ?
W25 O256 2.12(2) . ?
W26 O26' 1.74(3) . ?
W26 O256 1.87(2) . ?
W26 O269 1.89(2) . ?
W26 O246 1.91(2) . ?
W26 O236 2.00(2) . ?
W27 O27* 1.69(3) . ?
W27 O27' 1.73(2) . ?
W27 O257 1.90(2) . ?
W27 O278 2.03(2) . ?
W27 O279 2.12(2) . ?
W28 O28' 1.78(3) . ?
W28 O278 1.88(2) . ?
W28 O218 1.95(2) . ?
W28 O289 2.06(2) . ?
W28 Na12 3.537(18) 1_545 ?
W29 O29' 1.73(3) . ?
W29 O279 1.83(2) . ?
W29 O289 1.89(2) . ?
W29 O269 1.94(2) . ?
W29 O239 2.01(3) . ?
W29 Na12 3.603(18) 1_545 ?
O22' Na26 2.46(7) . ?
O25' Na5 2.32(3) . ?
O25* Na10 2.40(3) . ?
O26' Na24 2.27(6) . ?
O27' Na5 2.39(3) . ?
O27* Na25 2.62(5) . ?
O28' Na11 2.44(3) 1_545 ?
O29' Na25 2.51(5) 2_546 ?
O212 Na7 2.66(3) . ?
O213 Na12 2.68(3) 1_545 ?
O218 Na12 2.44(3) 1_545 ?
O239 Na12 2.59(3) 1_545 ?
O289 Na12 2.60(3) 1_545 ?
Cl1 Na5 2.640(17) . ?
Cl1 Na19 2.660(19) . ?
Cl1 Na10 2.89(2) 2_556 ?
Cl1 Na8 3.22(2) . ?
Cl2 Na3 2.611(18) . ?
Cl2 Na2 2.636(17) . ?
Cl2 Na4 2.76(3) . ?
Cl2 Na6 3.22(2) . ?
Na1 O5W3 2.63(3) . ?
Na1 O6W3 2.67(3) . ?
Na1 O6W4 2.69(3) . ?
Na1 O5W4 2.74(3) . ?
Na1 W3 3.458(15) . ?
Na1 W4 3.511(15) . ?
Na2 O5W4 2.28(3) . ?
Na2 Na7 3.70(2) . ?
Na2 Na6 3.74(2) . ?
Na3 O5W3 2.30(3) . ?
Na3 O35' 2.33(3) . ?
Na3 O37' 2.33(3) . ?
Na3 As3 3.149(15) . ?
Na3 Na6 3.71(2) . ?
Na3 Na7 3.71(2) . ?
Na3 Na4 3.91(4) . ?
Na4 O33W 2.14(7) 2 ?
Na4 O27W 2.25(6) . ?
Na4 O64W 2.37(7) 2 ?
Na4 O25W 2.50(5) . ?
Na4 Na17 3.19(3) . ?
Na5 Na9 3.74(2) . ?
Na5 Na8 3.80(2) . ?
Na6 O10W 2.39(4) . ?
Na6 O5W 2.42(4) . ?
Na6 O5W3 2.59(3) . ?
Na6 O5W4 2.61(3) . ?
Na6 O3W3 2.65(3) . ?
Na6 O412 2.67(3) . ?
Na6 O3W4 2.74(3) . ?
Na6 W3 3.531(18) . ?
Na6 W4 3.548(18) . ?
Na6 W42 3.658(18) . ?
Na6 W41 3.666(18) . ?
Na7 O16W 2.37(4) . ?
Na7 O20W 2.38(3) . ?
Na7 Na27 3.48(6) . ?
Na8 O17W 2.38(4) . ?
Na8 O12W 2.47(3) . ?
Na8 O6W4 2.54(3) . ?
Na8 O1W4 2.69(3) . ?
Na8 Na10 3.41(3) 2_556 ?
Na8 W4 3.501(17) . ?
Na9 O11W 2.39(3) . ?
Na9 O23W 2.44(3) . ?
Na9 O6W3 2.57(3) . ?
Na9 O1W3 2.61(3) . ?
Na9 O312 2.68(3) . ?
Na9 W3 3.461(15) . ?
Na9 Na14 3.59(3) 1_445 ?
Na9 W32 3.594(15) . ?
Na9 W31 3.638(15) . ?
Na10 O17W 2.40(4) 2_556 ?
Na10 O50W 2.45(8) 2_556 ?
Na10 O12W 2.48(4) 2_556 ?
Na10 O55W 2.60(6) . ?
Na10 Cl1 2.89(2) 2_556 ?
Na10 Na8 3.41(3) 2_556 ?
Na11 O48' 2.38(3) . ?
Na11 O28' 2.44(3) 1_565 ?
Na11 O19W 2.46(3) . ?
Na11 O38' 2.47(3) 1_565 ?
Na11 O22W 2.49(4) 1_565 ?
Na11 Na12 3.94(2) . ?
Na11 Na13 4.07(3) . ?
Na12 O2W 2.33(4) . ?
Na12 O19W 2.36(3) . ?
Na12 O218 2.44(3) 1_565 ?
Na12 O18W 2.46(3) . ?
Na12 O239 2.59(3) 1_565 ?
Na12 O289 2.60(3) 1_565 ?
Na12 O213 2.68(3) 1_565 ?
Na12 W21 3.461(17) 1_565 ?
Na12 W28 3.537(18) 1_565 ?
Na12 W23 3.593(17) 1_565 ?
Na12 W29 3.603(18) 1_565 ?
Na13 O68W 2.35(5) . ?
Na13 O22W 2.38(4) 1_565 ?
Na13 O418 2.42(3) . ?
Na13 O3W 2.43(3) 1_565 ?
Na13 O67W 2.54(6) 1_565 ?
Na13 O439 2.54(4) . ?
Na13 O489 2.59(4) . ?
Na13 O413 2.71(4) . ?
Na13 W41 3.47(2) . ?
Na13 W48 3.52(2) . ?
Na13 W49 3.57(2) . ?
Na13 W43 3.58(2) . ?
Na14 O42W 2.30(8) . ?
Na14 O15W 2.33(4) 1_665 ?
Na14 O26W 2.35(5) 1_665 ?
Na14 O23W 2.42(4) 1_665 ?
Na14 O1W 2.45(4) . ?
Na14 O11W 2.50(4) 1_665 ?
Na14 Na16 3.45(3) 1_565 ?
Na14 Na9 3.59(3) 1_665 ?
Na15 O3W 2.29(4) . ?
Na15 O9W 2.39(5) . ?
Na15 O8W 2.44(4) 1_545 ?
Na15 O4W 2.50(4) . ?
Na15 O35* 2.57(4) 2_545 ?
Na15 O41' 2.80(3) 1_545 ?
Na15 W35 3.68(2) 2_545 ?
Na15 Na21 4.01(4) . ?
Na16 O26W 2.29(5) 1_655 ?
Na16 O44W 2.32(9) 2_656 ?
Na16 O47W 2.33(8) 2_656 ?
Na16 O6W 2.44(5) 1_655 ?
Na16 O1W 2.46(4) 1_545 ?
Na16 O71W 2.58(14) . ?
Na16 Na14 3.45(3) 1_545 ?
Na17 O33W 2.26(6) . ?
Na17 O33W 2.26(6) 2 ?
Na17 O25W 2.47(4) 2 ?
Na17 O25W 2.47(4) . ?
Na17 O5W 2.48(3) . ?
Na17 O5W 2.48(3) 2 ?
Na17 Na4 3.19(3) 2 ?
Na18 O75W 2.21(6) 2 ?
Na18 O31W 2.31(6) 2 ?
Na18 O29W 2.37(6) . ?
Na18 O64W 2.50(6) 2 ?
Na18 O42' 2.51(4) 2 ?
Na18 O34' 2.61(4) 2 ?
Na18 O63W 2.85(8) 2 ?
Na18 O85W 2.93(10) . ?
Na19 O6W3 2.30(3) . ?
Na19 O45* 2.32(4) . ?
Na19 O6W4 2.33(3) . ?
Na19 O47* 2.34(3) . ?
Na19 As4 3.154(16) . ?
Na20 O41W 2.30(8) . ?
Na20 O24W 2.46(5) 1_545 ?
Na20 O56W 2.48(8) 1_655 ?
Na20 O36W 2.50(8) . ?
Na20 O19' 2.52(4) 1_545 ?
Na20 O18W 2.53(4) 1_545 ?
Na20 Na23 3.61(5) 1_655 ?
Na21 O54W 2.20(10) 2_545 ?
Na21 O9W 2.23(5) . ?
Na21 O39' 2.24(5) . ?
Na21 O72W 2.31(10) 2_545 ?
Na21 O37* 2.42(4) 2_545 ?
Na21 O67W 2.72(7) . ?
Na22 O40W 2.30(8) . ?
Na22 O32W 2.34(6) . ?
Na22 O74W 2.39(8) 1_665 ?
Na22 O13W 2.40(5) 1_665 ?
Na22 O323 2.57(5) 1_665 ?
Na22 W32 3.71(4) 1_665 ?
Na23 O24W 2.27(6) 1_445 ?
Na23 O69W 2.30(8) . ?
Na23 O36' 2.40(6) 2_445 ?
Na23 O60W 2.77(11) 2_445 ?
Na23 Na20 3.61(5) 1_455 ?
Na24 O14' 2.29(6) 2_656 ?
Na24 O59W 2.44(16) 2_656 ?
Na24 O57W 2.54(10) . ?
Na24 O86W 2.93(11) 2_656 ?
Na24 Na26 3.65(8) 2_656 ?
Na25 O89W 2.24(11) . ?
Na25 O87W 2.31(7) . ?
Na25 O29' 2.51(5) 2_546 ?
Na25 O38W 2.57(9) . ?
Na25 O45W 2.65(8) . ?
Na25 O61W 2.99(7) . ?
Na26 O59W 2.08(16) . ?
Na26 O88W 2.28(13) . ?
Na26 O35W 2.46(11) 1_655 ?
Na26 Na24 3.65(8) 2_656 ?
Na27 O43W 2.28(11) . ?
Na27 O16W 2.40(7) . ?
Na27 O37W 2.47(9) . ?
Na27 O20W 2.53(7) . ?
Na27 O35W 2.93(10) 1_655 ?
O1W Na16 2.46(4) 1_565 ?
O3W Na13 2.43(3) 1_545 ?
O6W Na16 2.44(5) 1_455 ?
O8W Na15 2.44(4) 1_565 ?
O11W Na14 2.50(4) 1_445 ?
O12W Na10 2.48(4) 2_556 ?
O13W Na22 2.40(5) 1_445 ?
O15W Na14 2.33(4) 1_445 ?
O17W Na10 2.40(4) 2_556 ?
O18W Na20 2.53(4) 1_565 ?
O22W Na13 2.38(4) 1_545 ?
O22W Na11 2.49(4) 1_545 ?
O23W Na14 2.42(4) 1_445 ?
O24W Na23 2.27(6) 1_665 ?
O24W Na20 2.46(5) 1_565 ?
O26W Na16 2.29(5) 1_455 ?
O26W Na14 2.35(5) 1_445 ?
O31W Na18 2.31(6) 2 ?
O33W Na4 2.14(7) 2 ?
O35W Na26 2.46(11) 1_455 ?
O35W Na27 2.93(10) 1_455 ?
O44W Na16 2.32(9) 2_656 ?
O47W Na16 2.33(8) 2_656 ?
O50W Na10 2.45(8) 2_556 ?
O54W Na21 2.20(10) 2_545 ?
O56W Na20 2.48(8) 1_455 ?
O59W Na24 2.44(16) 2_656 ?
O60W Na23 2.77(11) 2_445 ?
O63W O64W 1.09(8) . ?
O63W Na18 2.85(8) 2 ?
O64W Na4 2.37(7) 2 ?
O64W Na18 2.50(6) 2 ?
O65W O66W 1.78(15) . ?
O67W O68W 1.10(7) 1_545 ?
O67W Na13 2.54(6) 1_545 ?
O68W O67W 1.10(7) 1_565 ?
O72W Na21 2.31(10) 2_545 ?
O74W Na22 2.39(8) 1_445 ?
O75W Na18 2.21(6) 2 ?
O86W Na24 2.93(11) 2_656 ?
W3 O5W3 1.75(3) . ?
W3 O6W3 1.75(2) . ?
W3 O1W3 1.92(2) . ?
W3 O3W3 1.95(3) . ?
W3 O4W3 2.11(3) . ?
W3 O2W3 2.15(3) . ?
O1W3 W32 1.96(2) . ?
O2W3 W34 1.80(3) . ?
O3W3 W42 1.95(3) . ?
O4W3 W44 1.80(3) . ?
As3 O1A3 1.75(3) . ?
As3 O3A3 1.79(3) . ?
As3 O2A3 1.79(2) . ?
O1A3 W33 2.32(3) . ?
O1A3 W31 2.37(3) . ?
O1A3 W32 2.37(3) . ?
O2A3 W35 2.29(2) . ?
O2A3 W36 2.39(2) . ?
O2A3 W34 2.39(2) . ?
O3A3 W37 2.31(3) . ?
O3A3 W39 2.37(3) . ?
O3A3 W38 2.41(3) . ?
W31 O31' 1.73(3) . ?
W31 O318 1.86(3) . ?
W31 O313 1.90(3) . ?
W31 O312 1.99(3) . ?
W32 O32' 1.73(3) . ?
W32 O324 1.87(3) . ?
W32 O312 1.91(3) . ?
W32 O323 1.93(3) . ?
W32 Na22 3.71(4) 1_445 ?
W33 O33' 1.73(3) . ?
W33 O339 1.83(3) . ?
W33 O336 1.85(3) . ?
W33 O323 2.01(3) . ?
W33 O313 2.02(3) . ?
W34 O34' 1.73(3) . ?
W34 O345 1.92(3) . ?
W34 O324 1.97(3) . ?
W34 O346 2.01(4) . ?
W35 O35* 1.72(3) . ?
W35 O35' 1.77(3) . ?
W35 O357 1.91(3) . ?
W35 O345 1.98(3) . ?
W35 O356 2.13(4) . ?
W35 Na15 3.68(2) 2_545 ?
W36 O36' 1.71(4) . ?
W36 O356 1.87(4) . ?
W36 O369 1.90(3) . ?
W36 O346 1.92(4) . ?
W36 O336 2.01(3) . ?
W37 O37* 1.75(3) . ?
W37 O37' 1.76(3) . ?
W37 O357 1.91(3) . ?
W37 O378 2.00(2) . ?
W37 O379 2.10(2) . ?
W38 O38' 1.75(3) . ?
W38 O378 1.90(2) . ?
W38 O318 1.99(3) . ?
W38 O389 2.00(3) . ?
W39 O39' 1.72(3) . ?
W39 O379 1.81(2) . ?
W39 O389 1.91(3) . ?
W39 O369 1.92(3) . ?
W39 O339 2.02(3) . ?
O34' Na18 2.61(4) 2 ?
O35* Na15 2.57(4) 2_545 ?
O36' Na23 2.40(6) 2_445 ?
O37* Na21 2.42(4) 2_545 ?
O38' Na11 2.47(3) 1_545 ?
O323 Na22 2.57(5) 1_445 ?
W4 O6W4 1.75(2) . ?
W4 O5W4 1.78(2) . ?
W4 O1W4 1.94(2) . ?
W4 O3W4 1.95(2) . ?
W4 O2W4 2.12(2) . ?
W4 O4W4 2.15(2) . ?
O3W4 W41 1.91(2) . ?
O4W4 W48 1.78(2) . ?
As4 O3A4 1.82(3) . ?
As4 O1A4 1.83(3) . ?
As4 O2A4 1.86(3) . ?
O1A4 W42 2.29(3) . ?
O1A4 W43 2.31(3) . ?
O1A4 W41 2.33(3) . ?
O2A4 W45 2.26(3) . ?
O2A4 W46 2.35(3) . ?
O2A4 W44 2.38(3) . ?
O3A4 W47 2.28(3) . ?
O3A4 W49 2.36(3) . ?
O3A4 W48 2.40(3) . ?
W41 O41' 1.70(3) . ?
W41 O418 1.91(2) . ?
W41 O413 1.92(3) . ?
W41 O412 2.01(3) . ?
W42 O42' 1.73(3) . ?
W42 O424 1.88(3) . ?
W42 O423 1.94(4) . ?
W42 O412 1.98(3) . ?
W43 O43' 1.75(5) . ?
W43 O436 1.80(4) . ?
W43 O439 1.80(3) . ?
W43 O423 1.96(4) . ?
W43 O413 2.03(3) . ?
W44 O44' 1.76(4) . ?
W44 O424 1.95(3) . ?
W44 O445 1.96(4) . ?
W44 O446 2.04(4) . ?
W45 O45' 1.65(4) . ?
W45 O45* 1.76(3) . ?
W45 O457 1.96(4) . ?
W45 O445 1.98(4) . ?
W45 O456 2.06(4) . ?
W46 O46' 1.71(5) . ?
W46 O446 1.88(4) . ?
W46 O469 1.88(4) . ?
W46 O456 1.96(4) . ?
W46 O436 2.07(4) . ?
W47 O47* 1.75(3) . ?
W47 O47' 1.83(4) . ?
W47 O457 1.91(4) . ?
W47 O478 2.01(3) . ?
W47 O479 2.06(3) . ?
W48 O48' 1.75(2) . ?
W48 O478 1.86(3) . ?
W48 O418 1.97(2) . ?
W48 O489 2.01(4) . ?
W49 O49' 1.75(5) . ?
W49 O489 1.87(4) . ?
W49 O469 1.94(4) . ?
W49 O479 1.96(4) . ?
W49 O439 2.10(3) . ?
O41' Na15 2.80(3) 1_565 ?
O42' Na18 2.51(4) 2 ?
